data_4131115
loop_
_publ_author_name
'Liu, Fupin'
'Gao, Cong-Li'
'Deng, Qingming'
'Zhu, Xianjun'
'Kostanyan, Aram'
'Westerstr\"om, Rasmus'
'Wang, Song'
'Tan, Yuan-Zhi'
'Tao, Jun'
'Xie, Su-Yuan'
'Popov, Alexey A.'
'Greber, Thomas'
'Yang, Shangfeng'

_publ_section_title
;
 Triangular Monometallic Cyanide Cluster Entrapped in Carbon Cage with
 Geometry-Dependent Molecular Magnetism.
;
_journal_issue 44
_journal_name_full 'Journal of the American Chemical Society'
_journal_page_first 14764
_journal_page_last 14771
_journal_paper_doi 10.1021/jacs.6b09329
_journal_volume 138
_journal_year 2016
_chemical_formula_moiety
;
Tb CN C82, Ni N4 C36 H44, 2 (C6 H6)
;
_chemical_formula_sum 'C131 H56 N5 Ni Tb'
_chemical_formula_weight 1917.43
_chemical_name_common ;TbNC@C2v(9)-C82/Ni(OEP)/2benzene;
_space_group_crystal_system monoclinic
_space_group_IT_number 12
_space_group_name_Hall '-C 2y'
_space_group_name_H-M_alt 'C 1 2/m 1'
_atom_sites_solution_hydrogens geom
_atom_sites_solution_primary direct
_atom_sites_solution_secondary difmap
_audit_creation_method SHELXL-2014/7
_cell_angle_alpha 90
_cell_angle_beta 94.727(4)
_cell_angle_gamma 90
_cell_formula_units_Z 4
_cell_length_a 25.3790(12)
_cell_length_b 15.1280(7)
_cell_length_c 19.8700(10)
_cell_measurement_reflns_used 4222
_cell_measurement_temperature 100(2)
_cell_measurement_theta_max 62.1440
_cell_measurement_theta_min 5.4290
_cell_volume 7602.8(6)
_computing_cell_refinement
;
CrysAlisPro, Agilent Technologies,
Version 1.171.36.32 (release 02-08-2013 CrysAlis171 .NET)
(compiled Aug  2 2013,16:46:58)
;
_computing_data_collection
;
CrysAlisPro, Agilent Technologies,
Version 1.171.36.32 (release 02-08-2013 CrysAlis171 .NET)
(compiled Aug  2 2013,16:46:58)
;
_computing_data_reduction
;
CrysAlisPro, Agilent Technologies,
Version 1.171.36.32 (release 02-08-2013 CrysAlis171 .NET)
(compiled Aug  2 2013,16:46:58)
;
_computing_molecular_graphics 'Bruker SHELXTL'
_computing_publication_material 'Bruker SHELXTL'
_computing_structure_refinement 'SHELXL-2014/7 (Sheldrick, 2014)'
_computing_structure_solution 'SHELXS-97 (Sheldrick, 1990)'
_diffrn_ambient_temperature 100(2)
_diffrn_detector_area_resol_mean 10.3415
_diffrn_measured_fraction_theta_full 0.971
_diffrn_measured_fraction_theta_max 0.971
_diffrn_measurement_device_type 'SuperNova, Dual, Cu at zero, Atlas'
_diffrn_measurement_method '\w scans'
_diffrn_radiation_type CuK\a
_diffrn_radiation_wavelength 1.54184
_diffrn_reflns_av_R_equivalents 0.0527
_diffrn_reflns_av_unetI/netI 0.0717
_diffrn_reflns_Laue_measured_fraction_full 0.971
_diffrn_reflns_Laue_measured_fraction_max 0.971
_diffrn_reflns_limit_h_max 29
_diffrn_reflns_limit_h_min -24
_diffrn_reflns_limit_k_max 16
_diffrn_reflns_limit_k_min -17
_diffrn_reflns_limit_l_max 14
_diffrn_reflns_limit_l_min -22
_diffrn_reflns_number 12641
_diffrn_reflns_point_group_measured_fraction_full 0.971
_diffrn_reflns_point_group_measured_fraction_max 0.971
_diffrn_reflns_theta_full 62.336
_diffrn_reflns_theta_max 62.336
_diffrn_reflns_theta_min 3.404
_diffrn_source 'SuperNova (Cu) X-ray Source'
_exptl_absorpt_coefficient_mu 5.374
_exptl_absorpt_correction_T_max 0.9482
_exptl_absorpt_correction_T_min 0.9001
_exptl_absorpt_correction_type multi-scan
_exptl_absorpt_process_details
;
CrysAlisPro, Agilent Technologies,
Version 1.171.36.28 (release 01-02-2013 CrysAlis171 .NET)
(compiled Feb  1 2013,16:14:44)
Empirical absorption correction using spherical harmonics,
 implemented in SCALE3 ABSPACK scaling algorithm.
;
_exptl_crystal_colour black
_exptl_crystal_density_diffrn 1.675
_exptl_crystal_density_method 'not measured'
_exptl_crystal_description block
_exptl_crystal_F_000 3880
_exptl_crystal_size_max 0.020
_exptl_crystal_size_mid 0.010
_exptl_crystal_size_min 0.010
_refine_diff_density_max 1.441
_refine_diff_density_min -1.228
_refine_diff_density_rms 0.138
_refine_ls_extinction_method none
_refine_ls_goodness_of_fit_ref 1.575
_refine_ls_hydrogen_treatment constr
_refine_ls_matrix_type full
_refine_ls_number_parameters 957
_refine_ls_number_reflns 6119
_refine_ls_number_restraints 1451
_refine_ls_restrained_S_all 1.812
_refine_ls_R_factor_all 0.1928
_refine_ls_R_factor_gt 0.1386
_refine_ls_shift/su_max 0.000
_refine_ls_shift/su_mean 0.000
_refine_ls_structure_factor_coef Fsqd
_refine_ls_weighting_details 'w=1/[\s^2^(Fo^2^)+(0.2000P)^2^] where P=(Fo^2^+2Fc^2^)/3'
_refine_ls_weighting_scheme calc
_refine_ls_wR_factor_gt 0.3759
_refine_ls_wR_factor_ref 0.4197
_reflns_Friedel_coverage 0.000
_reflns_number_gt 3802
_reflns_number_total 6119
_reflns_threshold_expression 'I > 2\s(I)'
_cod_data_source_file ja6b09329_si_003.cif
_cod_data_source_block tbc83niii
_cod_original_sg_symbol_H-M 'C 2/m'
_cod_database_code 4131115
_shelx_shelxl_version_number 2014/7
_shelx_space_group_comment
;
The symmetry employed for this shelxl refinement is uniquely defined
by the following loop, which should always be used as a source of
symmetry information in preference to the above space-group names.
They are only intended as comments.
;
_shelx_estimated_absorpt_t_min 0.900
_shelx_estimated_absorpt_t_max 0.948

loop_
_space_group_symop_operation_xyz
'x, y, z'
'-x, y, -z'
'x+1/2, y+1/2, z'
'-x+1/2, y+1/2, -z'
'-x, -y, -z'
'x, -y, z'
'-x+1/2, -y+1/2, -z'
'x+1/2, -y+1/2, z'

loop_
_atom_site_label
_atom_site_type_symbol
_atom_site_fract_x
_atom_site_fract_y
_atom_site_fract_z
_atom_site_U_iso_or_equiv
_atom_site_adp_type
_atom_site_occupancy
_atom_site_site_symmetry_order
_atom_site_calc_flag
_atom_site_refinement_flags_posn
_atom_site_refinement_flags_adp
_atom_site_refinement_flags_occupancy
_atom_site_disorder_assembly
_atom_site_disorder_group
Tb1 Tb 0.3407(2) 0.0966(3) 0.2861(3) 0.0566(13) Uani 0.233(3) 1 d . . P A 1
N1 N 0.2708(15) 0.0000 0.308(2) 0.223(14) Uani 1 2 d S TU P A 1
C83 C 0.3083(19) 0.0000 0.335(2) 0.216(15) Uani 1 2 d S TU P A 1
Tb2 Tb 0.3307(6) 0.0772(11) 0.2530(8) 0.0566(13) Uani 0.071(3) 1 d . . P B 2
Tb3 Tb 0.3001(4) 0.1219(6) 0.3611(5) 0.0566(13) Uani 0.0710(15) 1 d . . P C 3
Tb4 Tb 0.3185(10) 0.1143(17) 0.2628(13) 0.0566(13) Uani 0.043(3) 1 d . . P D 4
Tb5 Tb 0.3246(15) 0.122(2) 0.319(2) 0.0566(13) Uani 0.0220(19) 1 d . . P E 5
Tb6 Tb 0.2514(8) 0.1005(14) 0.3118(10) 0.030(7) Uiso 0.025(2) 1 d . . P F 6
Tb7 Tb 0.367(2) 0.056(4) 0.306(2) 0.061(16) Uiso 0.019(3) 1 d . . P G 7
Tb8 Tb 0.233(2) 0.0000 0.363(3) 0.05(2) Uiso 0.016(3) 2 d S . P H 8
Tb9 Tb 0.376(2) 0.0000 0.327(3) 0.05(2) Uiso 0.017(4) 2 d S . P I 9
C01A C 0.3748(9) 0.1026(13) 0.1564(12) 0.084(6) Uani 0.5 1 d D U P A 1
C02A C 0.3256(9) 0.0830(14) 0.1262(14) 0.077(6) Uani 0.5 1 d D U P A 1
C03A C 0.2825(9) 0.1458(16) 0.1372(13) 0.084(6) Uani 0.5 1 d D U P A 1
C04A C 0.2946(8) 0.2155(18) 0.1820(12) 0.090(6) Uani 0.5 1 d D U P A 1
C05A C 0.3477(10) 0.2287(18) 0.2194(11) 0.098(7) Uani 0.5 1 d D U P A 1
C06A C 0.3855(10) 0.1738(18) 0.2050(12) 0.094(7) Uani 0.5 1 d D U P A 1
C07A C 0.4267(9) 0.1430(14) 0.2611(12) 0.096(7) Uani 0.5 1 d D U P A 1
C08A C 0.4385(9) 0.0552(13) 0.2404(11) 0.088(6) Uani 0.5 1 d D U P A 1
C09A C 0.4094(8) 0.0284(14) 0.1788(11) 0.084(6) Uani 0.5 1 d D U P A 1
C10A C 0.4565(7) 0.0000 0.2888(9) 0.104(5) Uani 1 2 d DS TU P A 1
C11A C 0.4616(7) 0.0000 0.3548(10) 0.115(6) Uani 1 2 d DS TU P A 1
C12A C 0.4196(13) 0.0891(17) 0.4493(16) 0.151(8) Uani 0.5 1 d D U P A 1
C13A C 0.4261(12) 0.1678(18) 0.3300(13) 0.097(7) Uani 0.5 1 d D U P A 1
C14A C 0.3777(14) 0.232(2) 0.3475(14) 0.117(7) Uani 0.5 1 d D U P A 1
C15A C 0.3411(11) 0.257(3) 0.2951(14) 0.114(7) Uani 0.5 1 d D U P A 1
C16A C 0.2818(11) 0.269(3) 0.2937(15) 0.125(7) Uani 0.5 1 d D U P A 1
C17A C 0.2564(10) 0.239(2) 0.2259(11) 0.114(4) Uani 0.5 1 d D U P A 1
C18A C 0.2098(11) 0.204(2) 0.2175(12) 0.114(4) Uani 0.5 1 d D U P A 1
C19A C 0.2328(10) 0.1138(16) 0.1277(15) 0.114(4) Uani 0.5 1 d D U P A 1
C20A C 0.2223(9) 0.0000 0.1147(12) 0.135(7) Uani 1 2 d DS TU P A 1
C21A C 0.1987(11) 0.144(2) 0.1741(15) 0.114(4) Uani 0.5 1 d D U P A 1
C22A C 0.2068(12) 0.217(2) 0.3397(13) 0.132(3) Uani 0.5 1 d D U P A 1
C23A C 0.2606(12) 0.261(2) 0.3438(13) 0.132(3) Uani 0.5 1 d D U P A 1
C24A C 0.2901(12) 0.238(2) 0.4081(15) 0.132(3) Uani 0.5 1 d D U P A 1
C25A C 0.3515(12) 0.220(2) 0.4096(18) 0.129(7) Uani 0.5 1 d D U P A 1
C26A C 0.1784(8) 0.0000 0.1481(11) 0.144(7) Uani 1 2 d DS TU P A 1
C27A C 0.3128(7) 0.0000 0.1077(8) 0.089(5) Uani 1 2 d DS TU P A 1
C28A C 0.3740(10) 0.149(2) 0.4686(15) 0.138(8) Uani 0.5 1 d D U P A 1
C29A C 0.4429(14) 0.0960(18) 0.3862(13) 0.124(7) Uani 0.5 1 d D U P A 1
C30A C 0.1838(11) 0.1900(19) 0.2922(12) 0.124(7) Uani 0.5 1 d D U P A 1
C31A C 0.3310(11) 0.0940(18) 0.496(2) 0.149(8) Uani 0.5 1 d D U P A 1
C32A C 0.1812(14) -0.055(2) 0.4342(17) 0.135(7) Uani 0.5 1 d D U P A 1
C33A C 0.2566(10) 0.181(3) 0.4433(16) 0.132(3) Uani 0.5 1 d D U P A 1
C34A C 0.1509(13) 0.125(2) 0.2919(12) 0.136(8) Uani 0.5 1 d D U P A 1
C35A C 0.1413(15) 0.0657(16) 0.2405(14) 0.146(8) Uani 0.5 1 d D U P A 1
C36A C 0.1588(11) 0.0740(16) 0.1790(14) 0.147(8) Uani 0.5 1 d D U P A 1
C37A C 0.1323(9) 0.0000 0.2658(12) 0.144(7) Uani 1 2 d DS TU P A 1
C38A C 0.1352(10) 0.0000 0.3285(12) 0.143(7) Uani 1 2 d DS TU P A 1
C39A C 0.1483(17) 0.0782(17) 0.3473(14) 0.142(8) Uani 0.5 1 d D U P A 1
C40A C 0.2087(11) -0.205(3) 0.3780(16) 0.139(8) Uani 0.5 1 d D U P A 1
C41A C 0.2033(14) 0.170(3) 0.4057(13) 0.132(3) Uani 0.5 1 d D U P A 1
C42A C 0.1763(16) 0.1046(17) 0.4037(14) 0.132(3) Uani 0.5 1 d D U P A 1
C43A C 0.1898(14) 0.0000 0.4554(13) 0.143(6) Uani 1 2 d DS TU P A 1
C44A C 0.2774(12) 0.1103(18) 0.4898(19) 0.132(3) Uani 0.5 1 d D U P A 1
C45A C 0.2395(11) 0.0000 0.4962(17) 0.155(6) Uani 1 2 d DS TU P A 1
C46A C 0.3544(9) 0.0000 0.5107(10) 0.147(7) Uani 1 2 d DS TU P A 1
C47A C 0.3317(12) -0.205(2) 0.1797(15) 0.121(7) Uani 0.5 1 d D U P A 1
C48A C 0.3142(10) -0.1509(18) 0.1392(16) 0.111(7) Uani 0.5 1 d D U P A 1
C49A C 0.4384(15) -0.145(2) 0.3305(14) 0.111(7) Uani 0.5 1 d D U P A 1
C50A C 0.4074(8) 0.0000 0.4797(10) 0.151(7) Uani 1 2 d DS TU P A 1
C51A C 0.1663(13) -0.153(2) 0.2644(15) 0.131(7) Uani 0.5 1 d D U P A 1
C52A C 0.4115(10) -0.1216(17) 0.2155(14) 0.097(6) Uani 0.5 1 d D U P A 1
C53A C 0.2347(9) -0.2536(19) 0.3198(13) 0.125(7) Uani 0.5 1 d D U P A 1
C54A C 0.2595(9) -0.0367(12) 0.1057(11) 0.095(6) Uani 0.5 1 d D U P A 1
C55A C 0.3325(11) -0.1488(18) 0.4837(12) 0.112(6) Uani 0.5 1 d D U P A 1
C56A C 0.2933(9) -0.2634(19) 0.3296(12) 0.099(7) Uani 0.5 1 d D U P A 1
C57A C 0.3807(12) -0.201(2) 0.2188(18) 0.110(7) Uani 0.5 1 d D U P A 1
C58A C 0.3747(9) -0.238(2) 0.2787(13) 0.105(7) Uani 0.5 1 d D U P A 1
C59A C 0.2946(11) -0.246(2) 0.2144(12) 0.103(7) Uani 0.5 1 d D U P A 1
C60A C 0.3236(12) -0.065(2) 0.5128(16) 0.140(7) Uani 0.5 1 d D U P A 1
C61A C 0.4435(12) -0.0964(16) 0.2730(12) 0.098(7) Uani 0.5 1 d D U P A 1
C62A C 0.3903(10) -0.0532(15) 0.1707(13) 0.094(6) Uani 0.5 1 d D U P A 1
C63A C 0.2282(13) -0.182(3) 0.4296(17) 0.130(7) Uani 0.5 1 d D U P A 1
C64A C 0.2159(11) -0.220(2) 0.2567(16) 0.138(8) Uani 0.5 1 d D U P A 1
C65A C 0.1650(12) -0.1487(19) 0.3417(15) 0.130(7) Uani 0.5 1 d D U P A 1
C66A C 0.3996(11) -0.213(3) 0.3337(16) 0.114(7) Uani 0.5 1 d D U P A 1
C67A C 0.2371(13) -0.223(3) 0.2111(16) 0.115(7) Uani 0.5 1 d D U P A 1
C68A C 0.1776(13) -0.088(2) 0.1853(19) 0.143(7) Uani 0.5 1 d D U P A 1
C69A C 0.3176(9) -0.271(2) 0.2759(13) 0.111(7) Uani 0.5 1 d D U P A 1
C70A C 0.1499(16) -0.0775(19) 0.3690(14) 0.133(7) Uani 0.5 1 d D U P A 1
C71A C 0.2137(12) -0.156(2) 0.163(2) 0.114(7) Uani 0.5 1 d D U P A 1
C72A C 0.4155(14) -0.0845(19) 0.4403(17) 0.148(8) Uani 0.5 1 d D U P A 1
C73A C 0.2577(11) -0.1284(18) 0.1303(17) 0.105(7) Uani 0.5 1 d D U P A 1
C74A C 0.3469(10) -0.0717(15) 0.1273(16) 0.096(7) Uani 0.5 1 d D U P A 1
C75A C 0.3739(10) -0.2219(19) 0.3978(12) 0.109(4) Uani 0.5 1 d D U P A 1
C76A C 0.1520(14) -0.0945(19) 0.2308(14) 0.133(8) Uani 0.5 1 d D U P A 1
C77A C 0.2231(18) -0.098(3) 0.4717(19) 0.128(6) Uani 0.5 1 d . U P A 1
C78A C 0.4483(16) -0.0810(17) 0.3869(15) 0.133(8) Uani 0.5 1 d D U P A 1
C79A C 0.2623(14) -0.060(2) 0.5026(15) 0.124(7) Uani 0.5 1 d D U P A 1
C80A C 0.3835(11) -0.1552(18) 0.4482(13) 0.109(4) Uani 0.5 1 d D U P A 1
C81A C 0.3193(9) -0.2417(19) 0.3929(12) 0.109(4) Uani 0.5 1 d D U P A 1
C82A C 0.2959(10) -0.206(2) 0.4498(12) 0.109(4) Uani 0.5 1 d D U P A 1
Ni1P Ni 0.48120(7) 0.0000 0.08160(9) 0.0276(6) Uani 1 2 d S T P J 1
N1P N 0.4799(2) 0.1305(5) 0.0832(3) 0.0302(16) Uani 1 1 d . . . J 1
N2P N 0.4235(3) 0.0000 0.0092(5) 0.026(2) Uani 1 2 d S T P J 1
N3P N 0.5362(3) 0.0000 0.1568(4) 0.026(2) Uani 1 2 d S T P J 1
C01P C 0.5588(3) 0.0712(6) 0.1903(4) 0.0320(19) Uani 1 1 d . . . J 1
C02P C 0.5951(3) 0.0450(6) 0.2463(4) 0.036(2) Uani 1 1 d . . . J 1
C03P C 0.5476(3) 0.1595(6) 0.1751(4) 0.0342(19) Uani 1 1 d . . . J 1
H03P H 0.5669 0.2041 0.2002 0.041 Uiso 1 1 calc R U . J 1
C04P C 0.5100(3) 0.1844(5) 0.1254(4) 0.0297(18) Uani 1 1 d . . . J 1
C05P C 0.4572(3) 0.2772(6) 0.0600(4) 0.035(2) Uani 1 1 d . . . J 1
C06P C 0.3557(3) -0.0443(6) -0.0691(4) 0.0316(19) Uani 1 1 d . . . J 1
C07P C 0.3984(3) -0.0720(6) -0.0203(4) 0.0305(18) Uani 1 1 d . . . J 1
C08P C 0.4099(3) -0.1585(5) -0.0060(4) 0.0299(18) Uani 1 1 d . . . J 1
H08P H 0.3905 -0.2028 -0.0313 0.036 Uiso 1 1 calc R U . J 1
C09P C 0.4480(3) 0.1849(5) 0.0429(4) 0.0271(18) Uani 1 1 d . . . J 1
C10P C 0.4962(3) 0.2778(5) 0.1125(4) 0.035(2) Uani 1 1 d . . . J 1
C11P C 0.5200(4) 0.3529(6) 0.1529(5) 0.044(2) Uani 1 1 d . . . J 1
H11A H 0.5144 0.4079 0.1264 0.053 Uiso 1 1 calc R U . J 1
H11B H 0.5586 0.3431 0.1604 0.053 Uiso 1 1 calc R U . J 1
C12P C 0.4980(4) 0.3657(7) 0.2206(6) 0.058(3) Uani 1 1 d . . . J 1
H12A H 0.5156 0.4161 0.2439 0.087 Uiso 1 1 calc R U . J 1
H12B H 0.4599 0.3772 0.2138 0.087 Uiso 1 1 calc R U . J 1
H12C H 0.5042 0.3123 0.2479 0.087 Uiso 1 1 calc R U . J 1
C13P C 0.4281(3) 0.3532(5) 0.0278(5) 0.038(2) Uani 1 1 d . . . J 1
H13A H 0.4238 0.3435 -0.0216 0.046 Uiso 1 1 calc R U . J 1
H13B H 0.4496 0.4074 0.0362 0.046 Uiso 1 1 calc R U . J 1
C14P C 0.3725(4) 0.3686(6) 0.0538(6) 0.052(3) Uani 1 1 d . . . J 1
H14A H 0.3557 0.4195 0.0305 0.078 Uiso 1 1 calc R U . J 1
H14B H 0.3506 0.3159 0.0446 0.078 Uiso 1 1 calc R U . J 1
H14C H 0.3764 0.3799 0.1025 0.078 Uiso 1 1 calc R U . J 1
C15P C 0.3178(3) -0.1073(7) -0.1062(4) 0.040(2) Uani 1 1 d . . . J 1
H15A H 0.3374 -0.1603 -0.1195 0.047 Uiso 1 1 calc R U . J 1
H15B H 0.3021 -0.0786 -0.1479 0.047 Uiso 1 1 calc R U . J 1
C16P C 0.2732(4) -0.1359(8) -0.0623(5) 0.053(3) Uani 1 1 d . . . J 1
H16A H 0.2493 -0.1768 -0.0880 0.079 Uiso 1 1 calc R U . J 1
H16B H 0.2887 -0.1653 -0.0214 0.079 Uiso 1 1 calc R U . J 1
H16C H 0.2534 -0.0837 -0.0497 0.079 Uiso 1 1 calc R U . J 1
C17P C 0.6235(4) 0.1073(7) 0.2957(4) 0.042(2) Uani 1 1 d . . . J 1
H17A H 0.6383 0.1568 0.2706 0.051 Uiso 1 1 calc R U . J 1
H17B H 0.6534 0.0758 0.3202 0.051 Uiso 1 1 calc R U . J 1
C18P C 0.5880(4) 0.1444(7) 0.3464(5) 0.050(3) Uani 1 1 d . . . J 1
H18A H 0.6084 0.1845 0.3773 0.075 Uiso 1 1 calc R U . J 1
H18B H 0.5587 0.1769 0.3226 0.075 Uiso 1 1 calc R U . J 1
H18C H 0.5738 0.0959 0.3722 0.075 Uiso 1 1 calc R U . J 1
C01S C 0.3406(9) 0.5000 0.3496(9) 0.089(6) Uani 1 2 d S T P K 1
H01S H 0.3526 0.5000 0.3962 0.107 Uiso 1 2 calc R U P K 1
C02S C 0.2895(7) 0.5000 0.3320(8) 0.063(4) Uani 1 2 d S T P K 1
H02S H 0.2653 0.5000 0.3660 0.076 Uiso 1 2 calc R U P K 1
C03S C 0.2705(6) 0.5000 0.2653(7) 0.053(4) Uani 1 2 d S T P K 1
H03S H 0.2336 0.5000 0.2528 0.063 Uiso 1 2 calc R U P K 1
C04S C 0.3064(5) 0.5000 0.2171(7) 0.054(4) Uani 1 2 d S T P K 1
H04S H 0.2942 0.5000 0.1706 0.065 Uiso 1 2 calc R U P K 1
C05S C 0.3596(6) 0.5000 0.2356(8) 0.059(4) Uani 1 2 d S T P K 1
H05S H 0.3841 0.5000 0.2019 0.070 Uiso 1 2 calc R U P K 1
C06S C 0.3775(7) 0.5000 0.3015(10) 0.086(6) Uani 1 2 d S T P K 1
H06S H 0.4143 0.5000 0.3147 0.103 Uiso 1 2 calc R U P K 1
C07S C 0.4775(10) 0.3543(18) 0.5714(12) 0.099(10) Uani 0.5 1 d G U P L -1
H07S H 0.4599 0.3475 0.6114 0.119 Uiso 0.5 1 calc R U P L -1
C08S C 0.4516(9) 0.3333(19) 0.5091(13) 0.130(12) Uani 0.5 1 d G U P L -1
H08S H 0.4163 0.3122 0.5065 0.156 Uiso 0.5 1 calc R U P L -1
C09S C 0.4774(13) 0.343(2) 0.4505(12) 0.168(14) Uani 0.5 1 d G U P L -1
H09S H 0.4597 0.3289 0.4079 0.202 Uiso 0.5 1 calc R U P L -1
C10S C 0.5292(13) 0.374(2) 0.4542(14) 0.140(14) Uani 0.5 1 d G U P L -1
H10S H 0.5468 0.3810 0.4142 0.167 Uiso 0.5 1 calc R U P L -1
C11S C 0.5551(9) 0.3951(18) 0.5166(17) 0.123(12) Uani 0.5 1 d G U P L -1
H11S H 0.5904 0.4163 0.5191 0.148 Uiso 0.5 1 calc R U P L -1
C12S C 0.5293(9) 0.3852(16) 0.5751(14) 0.101(10) Uani 0.5 1 d G U P L -1
H12S H 0.5470 0.3995 0.6177 0.121 Uiso 0.5 1 calc R U P L -1

loop_
_atom_site_aniso_label
_atom_site_aniso_U_11
_atom_site_aniso_U_22
_atom_site_aniso_U_33
_atom_site_aniso_U_23
_atom_site_aniso_U_13
_atom_site_aniso_U_12
Tb1 0.048(3) 0.047(2) 0.075(3) 0.010(2) 0.015(2) -0.0198(17)
N1 0.16(3) 0.32(4) 0.19(3) 0.000 -0.02(2) 0.000
C83 0.15(3) 0.32(4) 0.17(3) 0.000 -0.03(2) 0.000
Tb2 0.048(3) 0.047(2) 0.075(3) 0.010(2) 0.015(2) -0.0198(17)
Tb3 0.048(3) 0.047(2) 0.075(3) 0.010(2) 0.015(2) -0.0198(17)
Tb4 0.048(3) 0.047(2) 0.075(3) 0.010(2) 0.015(2) -0.0198(17)
Tb5 0.048(3) 0.047(2) 0.075(3) 0.010(2) 0.015(2) -0.0198(17)
C01A 0.078(12) 0.107(13) 0.072(11) 0.040(11) 0.030(10) -0.020(11)
C02A 0.102(13) 0.079(12) 0.055(10) 0.025(10) 0.028(11) 0.003(11)
C03A 0.097(13) 0.094(12) 0.061(11) 0.048(10) 0.001(12) 0.022(11)
C04A 0.099(12) 0.090(13) 0.080(12) 0.042(11) 0.000(11) 0.003(12)
C05A 0.105(13) 0.084(13) 0.102(13) 0.020(12) -0.003(12) -0.028(12)
C06A 0.088(13) 0.093(14) 0.105(13) 0.029(12) 0.027(12) -0.034(12)
C07A 0.065(12) 0.094(13) 0.131(13) 0.024(12) 0.013(12) -0.045(11)
C08A 0.051(11) 0.110(13) 0.109(13) 0.037(11) 0.030(10) -0.011(10)
C09A 0.063(11) 0.106(14) 0.089(11) 0.034(11) 0.041(9) 0.021(10)
C10A 0.052(9) 0.150(13) 0.112(11) 0.000 0.024(9) 0.000
C11A 0.050(9) 0.143(13) 0.148(13) 0.000 -0.015(10) 0.000
C12A 0.138(14) 0.155(15) 0.143(14) -0.020(13) -0.087(13) -0.026(13)
C13A 0.064(13) 0.076(13) 0.148(14) -0.019(12) -0.009(12) -0.044(11)
C14A 0.117(14) 0.081(13) 0.148(14) -0.029(13) -0.025(13) -0.031(12)
C15A 0.126(14) 0.080(13) 0.133(14) 0.006(13) -0.014(13) -0.011(13)
C16A 0.156(13) 0.099(12) 0.121(12) 0.001(12) 0.012(13) 0.046(12)
C17A 0.128(8) 0.117(8) 0.091(7) 0.034(7) -0.020(7) 0.050(7)
C18A 0.128(8) 0.117(8) 0.091(7) 0.034(7) -0.020(7) 0.050(7)
C19A 0.128(8) 0.117(8) 0.091(7) 0.034(7) -0.020(7) 0.050(7)
C20A 0.133(13) 0.158(13) 0.106(11) 0.000 -0.045(12) 0.000
C21A 0.128(8) 0.117(8) 0.091(7) 0.034(7) -0.020(7) 0.050(7)
C22A 0.150(6) 0.128(6) 0.117(6) -0.036(5) 0.011(5) 0.073(5)
C23A 0.150(6) 0.128(6) 0.117(6) -0.036(5) 0.011(5) 0.073(5)
C24A 0.150(6) 0.128(6) 0.117(6) -0.036(5) 0.011(5) 0.073(5)
C25A 0.138(14) 0.116(13) 0.127(14) -0.037(13) -0.033(13) 0.014(13)
C26A 0.102(12) 0.164(14) 0.153(13) 0.000 -0.073(11) 0.000
C27A 0.119(12) 0.101(11) 0.049(8) 0.000 0.021(9) 0.000
C28A 0.140(14) 0.136(15) 0.124(14) -0.048(13) -0.064(13) 0.012(13)
C29A 0.072(13) 0.145(14) 0.147(14) -0.016(13) -0.037(12) -0.037(12)
C30A 0.122(13) 0.137(13) 0.114(12) -0.012(12) 0.010(12) 0.087(11)
C31A 0.190(14) 0.149(14) 0.100(13) -0.033(13) -0.043(13) 0.028(13)
C32A 0.119(13) 0.164(15) 0.135(14) 0.013(12) 0.088(11) -0.032(12)
C33A 0.150(6) 0.128(6) 0.117(6) -0.036(5) 0.011(5) 0.073(5)
C34A 0.092(13) 0.165(15) 0.152(15) -0.004(14) 0.011(14) 0.068(13)
C35A 0.076(13) 0.186(16) 0.170(15) 0.020(13) -0.024(13) 0.038(13)
C36A 0.098(13) 0.174(14) 0.156(14) 0.006(13) -0.060(13) 0.039(12)
C37A 0.057(10) 0.178(15) 0.192(15) 0.000 -0.013(12) 0.000
C38A 0.075(10) 0.179(15) 0.177(14) 0.000 0.028(12) 0.000
C39A 0.105(13) 0.166(14) 0.159(14) -0.019(13) 0.029(13) 0.045(12)
C40A 0.114(14) 0.122(14) 0.181(16) 0.043(14) -0.001(14) -0.063(12)
C41A 0.150(6) 0.128(6) 0.117(6) -0.036(5) 0.011(5) 0.073(5)
C42A 0.150(6) 0.128(6) 0.117(6) -0.036(5) 0.011(5) 0.073(5)
C43A 0.149(12) 0.165(13) 0.123(12) 0.000 0.058(10) 0.000
C44A 0.150(6) 0.128(6) 0.117(6) -0.036(5) 0.011(5) 0.073(5)
C45A 0.182(13) 0.178(13) 0.110(11) 0.000 0.049(11) 0.000
C46A 0.204(14) 0.150(14) 0.072(10) 0.000 -0.073(11) 0.000
C47A 0.144(15) 0.110(14) 0.108(14) -0.035(13) -0.004(13) 0.035(14)
C48A 0.147(15) 0.113(14) 0.073(12) -0.027(12) 0.014(13) 0.028(14)
C49A 0.067(13) 0.133(15) 0.134(14) 0.029(13) 0.012(12) 0.039(13)
C50A 0.175(13) 0.139(13) 0.119(12) 0.000 -0.105(11) 0.000
C51A 0.066(12) 0.118(14) 0.201(14) -0.028(13) -0.029(12) -0.040(11)
C52A 0.090(13) 0.120(14) 0.085(12) 0.026(12) 0.030(11) 0.046(12)
C53A 0.101(13) 0.084(13) 0.183(15) 0.003(13) -0.035(13) -0.064(11)
C54A 0.117(13) 0.121(14) 0.044(9) -0.020(9) -0.009(11) 0.003(11)
C55A 0.165(13) 0.115(13) 0.054(11) 0.054(11) -0.006(11) 0.018(12)
C56A 0.099(12) 0.065(11) 0.127(13) 0.028(12) -0.036(12) -0.032(11)
C57A 0.110(14) 0.102(14) 0.119(14) -0.014(13) 0.011(13) 0.043(13)
C58A 0.104(13) 0.083(13) 0.127(14) -0.008(12) -0.008(13) 0.058(11)
C59A 0.106(13) 0.075(13) 0.124(14) -0.065(12) -0.017(13) 0.017(12)
C60A 0.196(15) 0.174(15) 0.047(11) 0.053(11) -0.013(12) -0.002(13)
C61A 0.065(12) 0.131(15) 0.101(13) 0.034(12) 0.025(11) 0.031(12)
C62A 0.097(14) 0.117(14) 0.076(11) 0.033(12) 0.055(10) 0.039(12)
C63A 0.128(13) 0.129(13) 0.133(13) 0.076(12) 0.014(12) -0.054(12)
C64A 0.108(14) 0.097(13) 0.201(16) -0.034(14) -0.024(14) -0.042(12)
C65A 0.079(13) 0.120(14) 0.192(15) 0.032(14) 0.013(13) -0.058(12)
C66A 0.095(13) 0.104(14) 0.139(14) 0.027(13) -0.006(12) 0.030(12)
C67A 0.095(14) 0.093(13) 0.151(15) -0.060(13) -0.022(13) -0.007(12)
C68A 0.080(12) 0.150(13) 0.187(14) -0.041(12) -0.052(12) -0.011(11)
C69A 0.107(13) 0.074(12) 0.148(15) -0.020(13) -0.018(13) 0.016(12)
C70A 0.080(12) 0.165(15) 0.163(15) 0.035(13) 0.065(12) -0.037(12)
C71A 0.076(13) 0.115(14) 0.141(14) -0.062(13) -0.047(12) 0.020(12)
C72A 0.141(13) 0.157(14) 0.135(14) 0.031(12) -0.062(13) 0.017(13)
C73A 0.123(14) 0.118(14) 0.068(12) -0.041(12) -0.019(12) 0.012(13)
C74A 0.119(14) 0.111(13) 0.065(11) 0.008(11) 0.043(12) 0.022(12)
C75A 0.122(7) 0.099(7) 0.101(7) 0.070(6) -0.011(6) -0.020(7)
C76A 0.048(12) 0.161(15) 0.181(16) -0.036(13) -0.037(12) -0.043(12)
C77A 0.144(12) 0.154(13) 0.095(11) 0.042(9) 0.072(10) -0.015(10)
C78A 0.082(13) 0.165(15) 0.147(14) 0.031(13) -0.024(13) 0.030(13)
C79A 0.170(15) 0.161(15) 0.049(10) 0.059(11) 0.059(11) 0.032(12)
C80A 0.122(7) 0.099(7) 0.101(7) 0.070(6) -0.011(6) -0.020(7)
C81A 0.122(7) 0.099(7) 0.101(7) 0.070(6) -0.011(6) -0.020(7)
C82A 0.122(7) 0.099(7) 0.101(7) 0.070(6) -0.011(6) -0.020(7)
Ni1P 0.0234(11) 0.0248(11) 0.0341(11) 0.000 -0.0014(8) 0.000
N1P 0.023(3) 0.035(4) 0.033(4) -0.009(3) 0.005(3) -0.006(3)
N2P 0.015(4) 0.023(5) 0.042(5) 0.000 0.004(4) 0.000
N3P 0.020(5) 0.024(5) 0.034(5) 0.000 0.001(4) 0.000
C01P 0.020(4) 0.041(5) 0.035(4) -0.003(4) 0.000(3) -0.001(4)
C02P 0.031(5) 0.033(4) 0.041(5) -0.002(4) -0.005(4) 0.000(4)
C03P 0.031(5) 0.028(4) 0.044(5) -0.003(4) 0.007(4) 0.003(4)
C04P 0.024(4) 0.024(4) 0.042(5) -0.002(4) 0.011(4) -0.003(3)
C05P 0.023(4) 0.036(5) 0.044(5) 0.004(4) 0.002(4) -0.002(4)
C06P 0.022(4) 0.038(4) 0.035(4) 0.004(4) 0.004(3) -0.002(3)
C07P 0.032(5) 0.030(4) 0.030(4) 0.003(4) 0.005(3) -0.001(4)
C08P 0.027(4) 0.023(4) 0.041(5) -0.009(4) 0.007(3) 0.001(3)
C09P 0.028(4) 0.012(4) 0.042(4) 0.004(3) 0.003(3) 0.008(3)
C10P 0.035(5) 0.019(4) 0.050(5) -0.001(4) 0.002(4) 0.001(4)
C11P 0.035(5) 0.024(5) 0.071(6) -0.009(4) -0.006(4) -0.002(4)
C12P 0.055(6) 0.040(6) 0.078(7) -0.020(5) 0.001(5) 0.006(5)
C13P 0.032(5) 0.020(4) 0.062(6) 0.004(4) 0.001(4) 0.004(4)
C14P 0.045(6) 0.027(5) 0.083(7) -0.002(5) -0.001(5) 0.015(4)
C15P 0.036(5) 0.052(6) 0.030(4) -0.008(4) -0.003(4) 0.004(4)
C16P 0.033(5) 0.071(7) 0.054(6) 0.002(5) 0.001(4) -0.019(5)
C17P 0.035(5) 0.045(5) 0.045(5) -0.004(4) -0.008(4) -0.011(4)
C18P 0.055(6) 0.052(7) 0.041(5) -0.006(5) -0.006(4) -0.011(5)
C01S 0.095(16) 0.122(19) 0.048(10) 0.000 -0.011(10) 0.000
C02S 0.077(12) 0.072(11) 0.043(8) 0.000 0.010(8) 0.000
C03S 0.039(8) 0.076(11) 0.043(8) 0.000 0.004(6) 0.000
C04S 0.039(8) 0.082(12) 0.043(8) 0.000 0.008(6) 0.000
C05S 0.044(9) 0.081(12) 0.052(9) 0.000 0.007(7) 0.000
C06S 0.051(11) 0.127(19) 0.076(13) 0.000 -0.010(9) 0.000
C07S 0.080(19) 0.09(2) 0.13(2) -0.002(18) 0.024(17) -0.048(16)
C08S 0.13(2) 0.14(3) 0.13(3) -0.06(2) 0.054(19) -0.09(2)
C09S 0.18(3) 0.19(3) 0.13(3) -0.04(3) 0.05(2) -0.12(3)
C10S 0.12(2) 0.15(3) 0.15(3) 0.01(2) 0.06(2) -0.08(2)
C11S 0.076(19) 0.13(3) 0.17(3) 0.00(2) 0.05(2) -0.036(18)
C12S 0.087(19) 0.078(19) 0.14(3) -0.014(18) 0.026(17) -0.013(16)

loop_
_atom_type_symbol
_atom_type_description
_atom_type_scat_dispersion_real
_atom_type_scat_dispersion_imag
_atom_type_scat_source
C C 0.0181 0.0091 'International Tables Vol C Tables 4.2.6.8 and 6.1.1.4'
H H 0.0000 0.0000 'International Tables Vol C Tables 4.2.6.8 and 6.1.1.4'
N N 0.0311 0.0180 'International Tables Vol C Tables 4.2.6.8 and 6.1.1.4'
Ni Ni -3.0029 0.5091 'International Tables Vol C Tables 4.2.6.8 and 6.1.1.4'
Tb Tb -9.1472 9.1891 'International Tables Vol C Tables 4.2.6.8 and 6.1.1.4'

loop_
_geom_angle_atom_site_label_1
_geom_angle_atom_site_label_2
_geom_angle_atom_site_label_3
_geom_angle
_geom_angle_site_symmetry_1
_geom_angle_site_symmetry_3
C83 Tb1 C58A 152.5(14) . 6
C83 Tb1 C57A 174.1(14) . 6
C58A Tb1 C57A 33.3(7) 6 6
C83 Tb1 C06A 161.7(13) . .
C58A Tb1 C06A 45.2(8) 6 .
C57A Tb1 C06A 12.4(9) 6 .
C83 Tb1 N1 26.2(12) . .
C58A Tb1 N1 150.6(9) 6 .
C57A Tb1 N1 152.3(11) 6 .
C06A Tb1 N1 147.6(11) . .
C83 Tb1 C07A 138.3(13) . .
C58A Tb1 C07A 50.4(8) 6 .
C57A Tb1 C07A 40.3(8) 6 .
C06A Tb1 C07A 37.8(7) . .
N1 Tb1 C07A 159.0(8) . .
C83 Tb1 C52A 140.2(13) . 6
C58A Tb1 C52A 61.0(9) 6 6
C57A Tb1 C52A 35.1(9) 6 6
C06A Tb1 C52A 25.2(8) . 6
N1 Tb1 C52A 144.6(10) . 6
C07A Tb1 C52A 24.3(7) . 6
C83 Tb1 C05A 159.6(14) . .
C58A Tb1 C05A 32.4(8) 6 .
C57A Tb1 C05A 22.7(8) 6 .
C06A Tb1 C05A 32.1(8) . .
N1 Tb1 C05A 134.7(9) . .
C07A Tb1 C05A 62.1(7) . .
C52A Tb1 C05A 57.0(8) 6 .
C83 Tb1 C15A 134.5(14) . .
C58A Tb1 C15A 23.7(8) 6 .
C57A Tb1 C15A 51.3(10) 6 .
C06A Tb1 C15A 63.7(9) . .
N1 Tb1 C15A 126.9(10) . .
C07A Tb1 C15A 73.9(8) . .
C52A Tb1 C15A 83.5(9) 6 .
C05A Tb1 C15A 38.2(8) . .
C83 Tb1 C66A 127.3(14) . 6
C58A Tb1 C66A 30.8(9) 6 6
C57A Tb1 C66A 57.3(9) 6 6
C06A Tb1 C66A 66.0(9) . 6
N1 Tb1 C66A 144.6(12) . 6
C07A Tb1 C66A 47.8(9) . 6
C52A Tb1 C66A 69.5(9) 6 6
C05A Tb1 C66A 63.0(8) . 6
C15A Tb1 C66A 41.9(8) . 6
C83 Tb1 C13A 121.8(14) . .
C58A Tb1 C13A 46.4(9) 6 .
C57A Tb1 C13A 60.6(9) 6 .
C06A Tb1 C13A 64.7(7) . .
N1 Tb1 C13A 147.0(11) . .
C07A Tb1 C13A 33.6(8) . .
C52A Tb1 C13A 57.9(8) 6 .
C05A Tb1 C13A 74.6(7) . .
C15A Tb1 C13A 63.2(8) . .
C66A Tb1 C13A 22.4(8) 6 .
C83 Tb1 C14A 120.9(14) . .
C58A Tb1 C14A 32.4(9) 6 .
C57A Tb1 C14A 64.6(10) 6 .
C06A Tb1 C14A 75.4(9) . .
N1 Tb1 C14A 131.7(12) . .
C07A Tb1 C14A 63.3(9) . .
C52A Tb1 C14A 83.6(10) 6 .
C05A Tb1 C14A 63.5(8) . .
C15A Tb1 C14A 32.5(8) . .
C66A Tb1 C14A 16.1(9) 6 .
C13A Tb1 C14A 37.6(9) . .
C83 N1 Tb1 56(3) . 6
C83 N1 Tb1 56(3) . .
Tb1 N1 Tb1 76.2(12) 6 .
N1 C83 Tb1 98(3) . 6
N1 C83 Tb1 98(3) . .
Tb1 C83 Tb1 95(2) 6 .
C62A C01A C74A 94(3) 6 6
C62A C01A C02A 109(2) 6 .
C62A C01A C06A 111(2) 6 .
C74A C01A C06A 145(3) 6 .
C02A C01A C06A 124.3(17) . .
C62A C01A C52A 71(2) 6 6
C74A C01A C52A 159(3) 6 6
C02A C01A C52A 153(2) . 6
C74A C01A C09A 101(2) 6 .
C02A C01A C09A 117.8(15) . .
C06A C01A C09A 106.8(14) . .
C52A C01A C09A 65.3(15) 6 .
C62A C01A C48A 143(3) 6 6
C74A C01A C48A 59.9(18) 6 6
C06A C01A C48A 86.1(16) . 6
C52A C01A C48A 125(2) 6 6
C09A C01A C48A 152.9(19) . 6
C62A C01A C57A 116(3) 6 6
C74A C01A C57A 139(3) 6 6
C02A C01A C57A 117.8(16) . 6
C52A C01A C57A 47.5(14) 6 6
C09A C01A C57A 112.2(16) . 6
C48A C01A C57A 79.7(15) 6 6
C62A C01A C47A 146(3) 6 6
C74A C01A C47A 97(2) 6 6
C02A C01A C47A 76.6(14) . 6
C06A C01A C47A 48.9(13) . 6
C52A C01A C47A 89.3(16) 6 6
C09A C01A C47A 148.9(18) . 6
C62A C01A Tb1 81(3) 6 .
C74A C01A Tb1 105(3) 6 .
C02A C01A Tb1 93.2(15) . .
C06A C01A Tb1 57.8(14) . .
C52A C01A Tb1 59.4(14) 6 .
C09A C01A Tb1 85.3(12) . .
C48A C01A Tb1 81.7(15) 6 .
C57A C01A Tb1 56.3(14) 6 .
C47A C01A Tb1 65.6(12) 6 .
C74A C02A C48A 123(5) 6 6
C74A C02A C27A 86(4) 6 .
C48A C02A C27A 151(2) 6 .
C48A C02A C01A 87(2) 6 .
C27A C02A C01A 120.9(16) . .
C74A C02A C03A 155(4) 6 .
C27A C02A C03A 118.4(16) . .
C01A C02A C03A 117.0(16) . .
C74A C02A C54A 138(4) 6 6
C48A C02A C54A 98.8(19) 6 6
C27A C02A C54A 52.0(11) . 6
C01A C02A C54A 164(2) . 6
C03A C02A C54A 66.6(12) . 6
C48A C02A C62A 111(2) 6 6
C27A C02A C62A 95.1(15) . 6
C03A C02A C62A 136.2(18) . 6
C54A C02A C62A 140.4(18) 6 6
C74A C02A C73A 174(5) 6 6
C48A C02A C73A 52.0(15) 6 6
C27A C02A C73A 98.7(15) . 6
C01A C02A C73A 135.4(18) . 6
C54A C02A C73A 46.9(10) 6 6
C62A C02A C73A 149(2) 6 6
C73A C03A C48A 161(6) 6 6
C48A C03A C19A 164(3) 6 .
C73A C03A C04A 124(4) 6 .
C48A C03A C04A 74(3) 6 .
C19A C03A C04A 120.9(16) . .
C73A C03A C02A 114(4) 6 .
C48A C03A C02A 47(3) 6 .
C19A C03A C02A 116.3(16) . .
C04A C03A C02A 116.9(15) . .
C73A C03A C47A 158(5) 6 6
C19A C03A C47A 154(2) . 6
C02A C03A C47A 83.6(14) . 6
C73A C03A C54A 48(3) 6 6
C48A C03A C54A 113(3) 6 6
C19A C03A C54A 50.6(11) . 6
C04A C03A C54A 160(2) . 6
C02A C03A C54A 66.0(12) . 6
C47A C03A C54A 146.8(18) 6 6
C48A C03A C71A 158(4) 6 6
C04A C03A C71A 85.3(16) . 6
C02A C03A C71A 144.7(19) . 6
C47A C03A C71A 118.7(19) 6 6
C54A C03A C71A 83.9(14) 6 6
C73A C03A C74A 121(4) 6 6
C19A C03A C74A 123.1(16) . 6
C04A C03A C74A 110.2(15) . 6
C47A C03A C74A 76.7(14) 6 6
C54A C03A C74A 72.8(13) 6 6
C71A C03A C74A 150(2) 6 6
C59A C04A C47A 102(4) 6 6
C59A C04A C03A 160(4) 6 .
C47A C04A C03A 90(3) 6 .
C59A C04A C17A 46(2) 6 .
C47A C04A C17A 144(3) 6 .
C03A C04A C17A 117.5(18) . .
C59A C04A C48A 156(4) 6 6
C47A C04A C48A 57(2) 6 6
C17A C04A C48A 148(2) . 6
C59A C04A C05A 65(2) 6 .
C03A C04A C05A 123.9(17) . .
C17A C04A C05A 107.3(15) . .
C48A C04A C05A 92.6(16) 6 .
C59A C04A C67A 67(3) 6 6
C47A C04A C67A 161(4) 6 6
C03A C04A C67A 97.2(19) . 6
C48A C04A C67A 130(2) 6 6
C05A C04A C67A 127.9(18) . 6
C59A C04A C73A 145(3) 6 6
C47A C04A C73A 108(3) 6 6
C17A C04A C73A 100.4(16) . 6
C48A C04A C73A 50.8(16) 6 6
C05A C04A C73A 139.0(18) . 6
C67A C04A C73A 79.7(18) 6 6
C59A C04A Tb1 79(3) 6 .
C47A C04A Tb1 66(3) 6 .
C03A C04A Tb1 92.3(16) . .
C17A C04A Tb1 88.5(17) . .
C48A C04A Tb1 82.0(17) 6 .
C05A C04A Tb1 55.8(13) . .
C67A C04A Tb1 96.4(17) 6 .
C73A C04A Tb1 96.2(15) 6 .
C47A C05A C57A 98(3) 6 6
C47A C05A C06A 81(2) 6 .
C47A C05A C58A 163(4) 6 6
C57A C05A C58A 70(2) 6 6
C06A C05A C58A 85.7(19) . 6
C47A C05A C59A 70(2) 6 6
C57A C05A C59A 164(4) 6 6
C06A C05A C59A 147(2) . 6
C58A C05A C59A 119(2) 6 6
C57A C05A C04A 134(3) 6 .
C06A C05A C04A 116.8(16) . .
C58A C05A C04A 147(2) 6 .
C47A C05A C69A 125(3) 6 6
C57A C05A C69A 133(3) 6 6
C06A C05A C69A 146(2) . 6
C58A C05A C69A 63.8(16) 6 6
C59A C05A C69A 55.4(15) 6 6
C04A C05A C69A 86.5(15) . 6
C47A C05A C15A 147(3) 6 .
C57A C05A C15A 107(3) 6 .
C06A C05A C15A 120.8(17) . .
C59A C05A C15A 80.5(17) 6 .
C04A C05A C15A 110.2(15) . .
C47A C05A Tb1 95(3) 6 .
C57A C05A Tb1 75(4) 6 .
C06A C05A Tb1 71.7(16) . .
C58A C05A Tb1 69.8(18) 6 .
C59A C05A Tb1 94.7(19) 6 .
C04A C05A Tb1 93.3(16) . .
C69A C05A Tb1 83.1(17) 6 .
C15A C05A Tb1 71.8(16) . .
C57A C06A C52A 132(6) 6 6
C52A C06A C05A 154(3) 6 .
C57A C06A C01A 155(5) 6 .
C52A C06A C01A 70(2) 6 .
C05A C06A C01A 120.6(16) . .
C57A C06A C47A 71(4) 6 6
C52A C06A C47A 149(3) 6 6
C01A C06A C47A 83.8(17) . 6
C57A C06A C07A 92(5) 6 .
C05A C06A C07A 119.9(16) . .
C01A C06A C07A 109.6(16) . .
C47A C06A C07A 153(2) 6 .
C52A C06A C58A 113(2) 6 6
C05A C06A C58A 47.2(13) . 6
C01A C06A C58A 155(2) . 6
C47A C06A C58A 84.8(19) 6 6
C07A C06A C58A 73.3(14) . 6
C57A C06A C62A 163(8) 6 6
C05A C06A C62A 137(2) . 6
C47A C06A C62A 104.8(18) 6 6
C07A C06A C62A 84.9(13) . 6
C58A C06A C62A 144(2) 6 6
C57A C06A Tb1 83(8) 6 .
C52A C06A Tb1 80(3) 6 .
C05A C06A Tb1 76.3(16) . .
C01A C06A Tb1 90.7(16) . .
C47A C06A Tb1 85(2) 6 .
C07A C06A Tb1 72.0(14) . .
C58A C06A Tb1 66.2(13) 6 .
C62A C06A Tb1 79.8(14) 6 .
C61A C07A C52A 97(3) 6 6
C61A C07A C49A 72(3) 6 6
C52A C07A C49A 160(3) 6 6
C61A C07A C13A 90(2) 6 .
C52A C07A C13A 157(3) 6 .
C52A C07A C08A 61.0(19) 6 .
C49A C07A C08A 106.1(19) 6 .
C13A C07A C08A 122.8(17) . .
C61A C07A C06A 139(3) 6 .
C49A C07A C06A 142(2) 6 .
C13A C07A C06A 124.0(16) . .
C08A C07A C06A 102.6(15) . .
C61A C07A C57A 155(3) 6 6
C52A C07A C57A 60(2) 6 6
C49A C07A C57A 126(2) 6 6
C13A C07A C57A 107.0(18) . 6
C08A C07A C57A 120.4(18) . 6
C61A C07A C66A 116(3) 6 6
C52A C07A C66A 135(3) 6 6
C49A C07A C66A 46.7(17) 6 6
C08A C07A C66A 144.0(19) . 6
C06A C07A C66A 96.4(14) . 6
C57A C07A C66A 79.1(17) 6 6
C61A C07A C58A 151(3) 6 6
C52A C07A C58A 100(2) 6 6
C49A C07A C58A 84.2(19) 6 6
C13A C07A C58A 65.3(14) . 6
C08A C07A C58A 151.0(19) . 6
C06A C07A C58A 59.4(12) . 6
C61A C07A Tb1 98(3) 6 .
C52A C07A Tb1 79(2) 6 .
C49A C07A Tb1 86(2) 6 .
C13A C07A Tb1 78.2(16) . .
C08A C07A Tb1 90.2(14) . .
C06A C07A Tb1 70.2(14) . .
C57A C07A Tb1 68.7(17) 6 .
C66A C07A Tb1 67.9(13) 6 .
C58A C07A Tb1 63.1(10) 6 .
C61A C08A C52A 77(3) 6 6
C61A C08A C10A 84(3) 6 .
C52A C08A C10A 155(2) 6 .
C10A C08A C07A 116.3(15) . .
C61A C08A C09A 147(3) 6 .
C52A C08A C09A 70.9(16) 6 .
C10A C08A C09A 124.3(15) . .
C07A C08A C09A 113.7(15) . .
C61A C08A C08A 134(2) 6 6
C52A C08A C08A 141.1(14) 6 6
C10A C08A C08A 51.0(9) . 6
C07A C08A C08A 158.3(13) . 6
C09A C08A C08A 73.6(10) . 6
C61A C08A C62A 128(3) 6 6
C52A C08A C62A 53.4(14) 6 6
C10A C08A C62A 137.0(17) . 6
C07A C08A C62A 95.4(15) . 6
C08A C08A C62A 89.0(10) 6 6
C61A C08A C09A 165(3) 6 6
C52A C08A C09A 96.2(16) 6 6
C10A C08A C09A 98.2(14) . 6
C07A C08A C09A 137.4(16) . 6
C61A C08A Tb1 72(3) 6 .
C52A C08A Tb1 59.4(16) 6 .
C10A C08A Tb1 99.7(14) . .
C07A C08A Tb1 58.9(13) . .
C09A C08A Tb1 86.1(13) . .
C08A C08A Tb1 103.0(4) 6 .
C62A C08A Tb1 71.5(12) 6 .
C09A C08A Tb1 92.9(11) 6 .
C62A C09A C09A 127(3) 6 6
C62A C09A C62A 105(4) 6 .
C62A C09A C08A 113(4) 6 .
C09A C09A C08A 106.4(10) 6 .
C62A C09A C08A 121.4(19) . .
C09A C09A C01A 139.7(10) 6 .
C62A C09A C01A 118.0(16) . .
C08A C09A C01A 107.2(15) . .
C62A C09A C52A 65(3) 6 6
C09A C09A C52A 152.7(12) 6 6
C62A C09A C52A 151(3) . 6
C08A C09A C52A 50.3(12) . 6
C01A C09A C52A 57.2(12) . 6
C62A C09A C08A 146(5) 6 6
C09A C09A C08A 47.4(10) 6 6
C62A C09A C08A 64.6(13) . 6
C08A C09A C08A 59.0(14) . 6
C01A C09A C08A 155.3(19) . 6
C52A C09A C08A 107.7(15) 6 6
C09A C09A C74A 109.8(9) 6 6
C62A C09A C74A 88.6(15) . 6
C08A C09A C74A 134.4(16) . 6
C52A C09A C74A 86.5(14) 6 6
C08A C09A C74A 147.1(18) 6 6
C11A C10A C08A 136.6(11) . .
C11A C10A C08A 136.6(11) . 6
C08A C10A C08A 78.0(17) . 6
C11A C10A C61A 102.1(10) . 6
C08A C10A C61A 113.3(14) 6 6
C11A C10A C61A 102.1(10) . .
C08A C10A C61A 113.3(14) . .
C61A C10A C61A 147(2) 6 .
C10A C11A C78A 116.1(13) . 6
C10A C11A C78A 116.1(13) . .
C78A C11A C78A 117(2) 6 .
C10A C11A C29A 111.6(11) . 6
C78A C11A C29A 119.5(14) 6 6
C10A C11A C29A 111.6(11) . .
C78A C11A C29A 119.5(14) . .
C29A C11A C29A 121.4(19) 6 .
C72A C12A C80A 87(10) 6 6
C72A C12A C29A 60(10) 6 .
C80A C12A C29A 105(2) 6 .
C72A C12A C78A 61(10) 6 6
C80A C12A C78A 115(3) 6 6
C72A C12A C50A 87(10) 6 .
C80A C12A C50A 120(2) 6 .
C29A C12A C50A 121.6(17) . .
C78A C12A C50A 113(2) 6 .
C72A C12A C28A 94(10) 6 .
C29A C12A C28A 123.0(18) . .
C78A C12A C28A 133(2) 6 .
C50A C12A C28A 103.9(15) . .
C49A C13A C66A 174(8) 6 6
C49A C13A C07A 76(5) 6 .
C66A C13A C07A 109(3) 6 .
C49A C13A C29A 49(5) 6 .
C66A C13A C29A 125(3) 6 .
C07A C13A C29A 118.2(16) . .
C49A C13A C14A 163(6) 6 .
C07A C13A C14A 115.6(16) . .
C29A C13A C14A 114.8(16) . .
C49A C13A C61A 47(6) 6 6
C66A C13A C61A 138(3) 6 6
C29A C13A C61A 88.0(16) . 6
C14A C13A C61A 142(2) . 6
C66A C13A C78A 131(4) 6 6
C07A C13A C78A 112.8(19) . 6
C14A C13A C78A 120.3(19) . 6
C61A C13A C78A 82(2) 6 6
C49A C13A C58A 149(6) 6 6
C07A C13A C58A 72.2(14) . 6
C29A C13A C58A 152(2) . 6
C61A C13A C58A 102.0(17) 6 6
C78A C13A C58A 155(3) 6 6
C49A C13A Tb1 105(8) 6 .
C66A C13A Tb1 75(3) 6 .
C07A C13A Tb1 68.3(14) . .
C29A C13A Tb1 97.2(16) . .
C14A C13A Tb1 71.6(15) . .
C61A C13A Tb1 75.7(15) 6 .
C78A C13A Tb1 97(2) 6 .
C58A C13A Tb1 61.5(12) 6 .
C66A C14A C75A 118(5) 6 6
C66A C14A C58A 67(4) 6 6
C75A C14A C58A 170(4) 6 6
C66A C14A C15A 109(4) 6 .
C75A C14A C15A 131(3) 6 .
C66A C14A C25A 136(4) 6 .
C58A C14A C25A 150(3) 6 .
C15A C14A C25A 110(3) . .
C75A C14A C13A 105(2) 6 .
C58A C14A C13A 78.9(19) 6 .
C15A C14A C13A 118.4(17) . .
C25A C14A C13A 120.9(18) . .
C66A C14A C81A 160(6) 6 6
C75A C14A C81A 51(2) 6 6
C58A C14A C81A 121(2) 6 6
C15A C14A C81A 80(2) . 6
C13A C14A C81A 145(2) . 6
C66A C14A Tb1 76(5) 6 .
C75A C14A Tb1 107(3) 6 .
C58A C14A Tb1 65.5(18) 6 .
C15A C14A Tb1 70.5(19) . .
C25A C14A Tb1 98(2) . .
C13A C14A Tb1 70.8(14) . .
C81A C14A Tb1 91.2(18) 6 .
C69A C15A C58A 128(5) 6 6
C69A C15A C14A 164(4) 6 .
C58A C15A C14A 68(2) 6 .
C69A C15A C56A 62(3) 6 6
C58A C15A C56A 164(5) 6 6
C14A C15A C56A 101(3) . 6
C58A C15A C16A 157(3) 6 .
C14A C15A C16A 130(3) . .
C69A C15A C05A 74(3) 6 .
C58A C15A C05A 56(2) 6 .
C14A C15A C05A 121.1(18) . .
C56A C15A C05A 129(2) 6 .
C16A C15A C05A 101.3(15) . .
C69A C15A C66A 172(5) 6 6
C58A C15A C66A 46(2) 6 6
C56A C15A C66A 122(3) 6 6
C16A C15A C66A 149(3) . 6
C05A C15A C66A 99.1(18) . 6
C58A C15A C59A 101(3) 6 6
C14A C15A C59A 158(3) . 6
C56A C15A C59A 85.4(17) 6 6
C16A C15A C59A 56.8(13) . 6
C66A C15A C59A 141(2) 6 6
C69A C15A Tb1 104(5) 6 .
C58A C15A Tb1 71(3) 6 .
C14A C15A Tb1 77(2) . .
C56A C15A Tb1 96(2) 6 .
C16A C15A Tb1 96(2) . .
C05A C15A Tb1 70.0(15) . .
C66A C15A Tb1 69.3(18) 6 .
C59A C15A Tb1 81.4(15) 6 .
C56A C16A C69A 93(4) 6 6
C56A C16A C23A 50(3) 6 .
C69A C16A C23A 143(4) 6 .
C56A C16A C53A 85(3) 6 6
C69A C16A C53A 172(5) 6 6
C56A C16A C17A 157(6) 6 .
C69A C16A C17A 92(2) 6 .
C23A C16A C17A 122(2) . .
C53A C16A C17A 88.1(19) 6 .
C56A C16A C15A 70(3) 6 .
C23A C16A C15A 120(3) . .
C53A C16A C15A 151(3) 6 .
C17A C16A C15A 109.5(17) . .
C56A C16A C59A 141(4) 6 6
C69A C16A C59A 55(2) 6 6
C23A C16A C59A 156(3) . 6
C53A C16A C59A 125(2) 6 6
C15A C16A C59A 73.9(15) . 6
C56A C16A C64A 126(4) 6 6
C69A C16A C64A 132(3) 6 6
C23A C16A C64A 80.7(18) . 6
C53A C16A C64A 46.9(15) 6 6
C15A C16A C64A 143(2) . 6
C59A C16A C64A 78.0(16) 6 6
C56A C16A C67A 151(5) 6 6
C69A C16A C67A 101(3) 6 6
C23A C16A C67A 113(2) . 6
C53A C16A C67A 78.6(17) 6 6
C15A C16A C67A 117.6(19) . 6
C59A C16A C67A 46.3(14) 6 6
C56A C16A Tb1 78(4) 6 .
C69A C16A Tb1 63(3) 6 .
C23A C16A Tb1 102(3) . .
C53A C16A Tb1 109(2) 6 .
C17A C16A Tb1 83.0(18) . .
C15A C16A Tb1 53.6(19) . .
C59A C16A Tb1 68.9(15) 6 .
C64A C16A Tb1 93.9(18) 6 .
C67A C16A Tb1 85.0(17) 6 .
C67A C17A C59A 133(6) 6 6
C67A C17A C64A 59(4) 6 6
C59A C17A C64A 162(4) 6 6
C59A C17A C18A 152(3) 6 .
C67A C17A C04A 100(5) 6 .
C64A C17A C04A 150(3) 6 .
C18A C17A C04A 118.8(18) . .
C67A C17A C16A 146(5) 6 .
C59A C17A C16A 80(2) 6 .
C64A C17A C16A 86.6(19) 6 .
C18A C17A C16A 123.7(18) . .
C04A C17A C16A 111.3(16) . .
C67A C17A C69A 171(7) 6 6
C59A C17A C69A 46.9(18) 6 6
C64A C17A C69A 119(2) 6 6
C18A C17A C69A 154(2) . 6
C04A C17A C69A 78.8(15) . 6
C67A C17A C53A 103(5) 6 6
C59A C17A C53A 123(2) 6 6
C18A C17A C53A 81.3(15) . 6
C04A C17A C53A 150(2) . 6
C69A C17A C53A 75.7(14) 6 6
C59A C17A C71A 113(3) 6 6
C64A C17A C71A 75(2) 6 6
C04A C17A C71A 79.8(15) . 6
C16A C17A C71A 154(3) . 6
C69A C17A C71A 152(2) 6 6
C53A C17A C71A 117.8(18) 6 6
C67A C18A C64A 86(4) 6 6
C67A C18A C21A 108(4) 6 .
C64A C18A C21A 151(4) 6 .
C64A C18A C17A 70(3) 6 .
C21A C18A C17A 122(2) . .
C67A C18A C71A 87(4) 6 6
C64A C18A C71A 158(5) 6 6
C17A C18A C71A 102(2) . 6
C67A C18A C51A 154(4) 6 6
C64A C18A C51A 72(3) 6 6
C21A C18A C51A 86.3(19) . 6
C17A C18A C51A 138(2) . 6
C71A C18A C51A 108(3) 6 6
C67A C18A C30A 128(4) 6 .
C21A C18A C30A 115.7(18) . .
C17A C18A C30A 110.8(16) . .
C71A C18A C30A 136(2) 6 .
C67A C18A C68A 129(5) 6 6
C64A C18A C68A 127(4) 6 6
C17A C18A C68A 138(2) . 6
C71A C18A C68A 46.9(19) 6 6
C51A C18A C68A 60.9(17) 6 6
C30A C18A C68A 89.8(15) . 6
C73A C19A C71A 103(4) 6 6
C71A C19A C03A 99(3) 6 .
C73A C19A C21A 118(4) 6 .
C03A C19A C21A 114.5(18) . .
C73A C19A C54A 80(3) 6 6
C71A C19A C54A 156(4) 6 6
C03A C19A C54A 82.9(16) . 6
C21A C19A C54A 144(2) . 6
C73A C19A C20A 118(4) 6 .
C71A C19A C20A 127(3) 6 .
C03A C19A C20A 120.0(16) . .
C21A C19A C20A 109.0(16) . .
C73A C19A C68A 139(5) 6 6
C71A C19A C68A 50(2) 6 6
C03A C19A C68A 135(2) . 6
C54A C19A C68A 113(2) 6 6
C20A C19A C68A 77.0(15) . 6
C54A C20A C54A 59(2) 6 .
C54A C20A C26A 145.2(16) 6 .
C54A C20A C26A 145.2(16) . .
C54A C20A C19A 54.5(11) 6 .
C54A C20A C19A 112.9(15) . .
C26A C20A C19A 92.8(9) . .
C54A C20A C19A 112.9(15) 6 6
C54A C20A C19A 54.5(11) . 6
C26A C20A C19A 92.8(9) . 6
C19A C20A C19A 157(2) . 6
C71A C21A C68A 147(8) 6 6
C71A C21A C18A 83(6) 6 .
C68A C21A C18A 122(3) 6 .
C68A C21A C19A 103(3) 6 .
C18A C21A C19A 124.8(18) . .
C71A C21A C36A 150(6) 6 .
C18A C21A C36A 125.7(17) . .
C19A C21A C36A 105.9(16) . .
C71A C21A C67A 58(6) 6 6
C68A C21A C67A 141(4) 6 6
C19A C21A C67A 98.9(19) . 6
C36A C21A C67A 150(2) . 6
C68A C21A C73A 117(3) 6 6
C18A C21A C73A 106.0(18) . 6
C36A C21A C73A 122.4(19) . 6
C67A C21A C73A 80.2(19) 6 6
C71A C21A C76A 168(9) 6 6
C18A C21A C76A 89.5(17) . 6
C19A C21A C76A 137(2) . 6
C67A C21A C76A 114(2) 6 6
C73A C21A C76A 146(3) 6 6
C71A C21A C64A 91(6) 6 6
C68A C21A C64A 112(3) 6 6
C19A C21A C64A 128.3(19) . 6
C36A C21A C64A 117.3(16) . 6
C73A C21A C64A 109.5(19) 6 6
C76A C21A C64A 80.9(16) 6 6
C71A C21A C51A 138(7) 6 6
C68A C21A C51A 67(3) 6 6
C18A C21A C51A 55.6(15) . 6
C19A C21A C51A 157(3) . 6
C36A C21A C51A 70.2(14) . 6
C67A C21A C51A 80.2(19) 6 6
C73A C21A C51A 147(2) 6 6
C64A C21A C51A 47.4(13) 6 6
C40A C22A C53A 122(4) 6 6
C40A C22A C30A 135(4) 6 .
C53A C22A C30A 102(3) 6 .
C40A C22A C65A 78(3) 6 6
C53A C22A C65A 157(3) 6 6
C30A C22A C65A 57.0(17) . 6
C53A C22A C41A 134(3) 6 .
C30A C22A C41A 119(2) . .
C65A C22A C41A 63.4(17) 6 .
C40A C22A C23A 94(3) 6 .
C30A C22A C23A 127(2) . .
C65A C22A C23A 161(3) 6 .
C41A C22A C23A 106.1(16) . .
C40A C22A C64A 163(6) 6 6
C53A C22A C64A 56.2(19) 6 6
C65A C22A C64A 101(2) 6 6
C41A C22A C64A 153(3) . 6
C23A C22A C64A 81.1(15) . 6
C53A C22A C63A 112(3) 6 6
C30A C22A C63A 140(2) . 6
C65A C22A C63A 86.0(19) 6 6
C23A C22A C63A 83.3(17) . 6
C64A C22A C63A 151(3) 6 6
C40A C22A C51A 127(4) 6 6
C53A C22A C51A 108(3) 6 6
C65A C22A C51A 49.9(14) 6 6
C41A C22A C51A 111.1(16) . 6
C23A C22A C51A 131.2(18) . 6
C64A C22A C51A 51.8(12) 6 6
C63A C22A C51A 131(2) 6 6
C53A C23A C56A 124(5) 6 6
C53A C23A C16A 85(3) 6 .
C53A C23A C24A 147(4) 6 .
C56A C23A C24A 82(3) 6 .
C16A C23A C24A 122(3) . .
C56A C23A C22A 149(4) 6 .
C16A C23A C22A 118.3(19) . .
C24A C23A C22A 109.9(18) . .
C53A C23A C81A 163(5) 6 6
C56A C23A C81A 54(2) 6 6
C16A C23A C81A 93(2) . 6
C22A C23A C81A 133(2) . 6
C53A C23A C40A 63(3) 6 6
C56A C23A C40A 153(4) 6 6
C16A C23A C40A 142(2) . 6
C24A C23A C40A 84.0(18) . 6
C81A C23A C40A 110(2) 6 6
C81A C24A C82A 106(4) 6 6
C81A C24A C33A 144(4) 6 .
C82A C24A C33A 48(2) 6 .
C81A C24A C23A 94(3) 6 .
C82A C24A C23A 154(3) 6 .
C33A C24A C23A 106.5(18) . .
C82A C24A C25A 79(2) 6 .
C33A C24A C25A 120.6(18) . .
C23A C24A C25A 119(3) . .
C81A C24A C56A 61(3) 6 6
C82A C24A C56A 159(4) 6 6
C33A C24A C56A 134(2) . 6
C25A C24A C56A 86(2) . 6
C81A C24A C63A 156(4) 6 6
C82A C24A C63A 69(3) 6 6
C23A C24A C63A 85.7(18) . 6
C25A C24A C63A 140(2) . 6
C56A C24A C63A 116(2) 6 6
C75A C25A C81A 131(6) 6 6
C75A C25A C80A 75(4) 6 6
C81A C25A C80A 151(4) 6 6
C81A C25A C14A 96(3) 6 .
C80A C25A C14A 104.8(19) 6 .
C75A C25A C24A 154(5) 6 .
C80A C25A C24A 129(2) 6 .
C14A C25A C24A 119(3) . .
C75A C25A C28A 91(4) 6 .
C81A C25A C28A 137(3) 6 .
C14A C25A C28A 121.6(17) . .
C24A C25A C28A 114.0(16) . .
C75A C25A C82A 172(5) 6 6
C81A C25A C82A 57(2) 6 6
C80A C25A C82A 97(2) 6 6
C14A C25A C82A 151(3) . 6
C28A C25A C82A 80.6(16) . 6
C75A C25A C55A 127(4) 6 6
C81A C25A C55A 102(3) 6 6
C80A C25A C55A 51.7(15) 6 6
C14A C25A C55A 151(2) . 6
C24A C25A C55A 78.5(14) . 6
C81A C25A C66A 109(3) 6 6
C80A C25A C66A 90.8(18) 6 6
C24A C25A C66A 131(3) . 6
C28A C25A C66A 107.5(16) . 6
C82A C25A C66A 158(3) 6 6
C55A C25A C66A 139(2) 6 6
C20A C26A C36A 124.1(12) . .
C20A C26A C36A 124.1(12) . 6
C36A C26A C36A 107(2) . 6
C20A C26A C68A 106.6(12) . 6
C36A C26A C68A 118.0(16) 6 6
C20A C26A C68A 106.6(12) . .
C36A C26A C68A 118.0(16) . .
C68A C26A C68A 122(3) 6 .
C02A C27A C02A 139(2) 6 .
C02A C27A C74A 120.7(15) . .
C02A C27A C74A 120.7(15) 6 6
C74A C27A C74A 99.4(19) . 6
C02A C27A C54A 81.7(12) 6 .
C02A C27A C54A 124.6(15) . .
C74A C27A C54A 105.1(12) . .
C74A C27A C54A 147.2(15) 6 .
C02A C27A C54A 124.6(15) 6 6
C02A C27A C54A 81.7(12) . 6
C74A C27A C54A 147.2(15) . 6
C74A C27A C54A 105.1(12) 6 6
C80A C28A C55A 139(7) 6 6
C80A C28A C31A 144(8) 6 .
C80A C28A C12A 59(5) 6 .
C55A C28A C12A 144(3) 6 .
C31A C28A C12A 110.1(18) . .
C80A C28A C72A 56(4) 6 6
C55A C28A C72A 140(4) 6 6
C31A C28A C72A 108(2) . 6
C80A C28A C25A 58(5) 6 .
C55A C28A C25A 85(2) 6 .
C31A C28A C25A 113.1(18) . .
C12A C28A C25A 115.3(16) . .
C72A C28A C25A 111(2) 6 .
C55A C28A C75A 106(3) 6 6
C31A C28A C75A 132(2) . 6
C12A C28A C75A 96.9(15) . 6
C72A C28A C75A 93.4(19) 6 6
C78A C29A C49A 122(9) 6 6
C78A C29A C72A 98(8) 6 6
C49A C29A C72A 137(4) 6 6
C78A C29A C12A 98(8) 6 .
C49A C29A C12A 139(3) 6 .
C78A C29A C13A 137(9) 6 .
C72A C29A C13A 122(3) 6 .
C12A C29A C13A 124.0(17) . .
C49A C29A C11A 101(2) 6 .
C72A C29A C11A 112(2) 6 .
C12A C29A C11A 114.5(15) . .
C13A C29A C11A 113.6(15) . .
C51A C30A C22A 160(4) 6 .
C51A C30A C64A 102(3) 6 6
C22A C30A C64A 91(2) . 6
C51A C30A C65A 88(3) 6 6
C22A C30A C65A 74.9(18) . 6
C64A C30A C65A 159(3) 6 6
C22A C30A C34A 124(2) . .
C64A C30A C34A 139(3) 6 .
C65A C30A C34A 49.7(16) 6 .
C51A C30A C53A 156(3) 6 6
C64A C30A C53A 55.6(17) 6 6
C65A C30A C53A 111(2) 6 6
C34A C30A C53A 158(2) . 6
C51A C30A C18A 75(2) 6 .
C22A C30A C18A 118.2(18) . .
C65A C30A C18A 158(2) 6 .
C34A C30A C18A 112.9(16) . .
C53A C30A C18A 82.6(15) 6 .
C51A C30A C40A 143(3) 6 6
C64A C30A C40A 108(2) 6 6
C65A C30A C40A 56.9(15) 6 6
C34A C30A C40A 106.0(18) . 6
C53A C30A C40A 53.8(12) 6 6
C18A C30A C40A 133.9(17) . 6
C22A C30A C76A 155(3) . 6
C64A C30A C76A 100(2) 6 6
C65A C30A C76A 88(2) 6 6
C53A C30A C76A 151(2) 6 6
C18A C30A C76A 73.8(13) . 6
C40A C30A C76A 139(2) 6 6
C60A C31A C55A 153(8) 6 6
C60A C31A C44A 80(4) 6 .
C55A C31A C44A 83(3) 6 .
C60A C31A C28A 152(5) 6 .
C55A C31A C28A 47(2) 6 .
C44A C31A C28A 127.7(17) . .
C60A C31A C46A 49(4) 6 .
C55A C31A C46A 154(3) 6 .
C44A C31A C46A 122.4(17) . .
C28A C31A C46A 107.2(15) . .
C60A C31A C79A 54(4) 6 6
C55A C31A C79A 111(3) 6 6
C28A C31A C79A 155(2) . 6
C46A C31A C79A 94.7(17) . 6
C60A C31A C80A 153(5) 6 6
C55A C31A C80A 50(2) 6 6
C44A C31A C80A 126.3(19) . 6
C46A C31A C80A 105.2(18) . 6
C79A C31A C80A 151(2) 6 6
C43A C32A C42A 166(5) . 6
C43A C32A C77A 92(4) . .
C42A C32A C77A 91(4) 6 .
C43A C32A C70A 132(3) . .
C77A C32A C70A 132(4) . .
C42A C32A C32A 141(2) 6 6
C77A C32A C32A 118(3) . 6
C70A C32A C32A 103.3(14) . 6
C43A C32A C39A 130(3) . 6
C77A C32A C39A 131(3) . 6
C32A C32A C39A 100.9(13) 6 6
C43A C32A C41A 149(4) . 6
C77A C32A C41A 61(2) . 6
C70A C32A C41A 72(2) . 6
C32A C32A C41A 154.5(14) 6 6
C39A C32A C41A 71.3(17) 6 6
C42A C32A C45A 139(4) 6 .
C77A C32A C45A 52(3) . .
C70A C32A C45A 158(2) . .
C32A C32A C45A 65.8(9) 6 .
C39A C32A C45A 152(2) 6 .
C41A C32A C45A 109.5(18) 6 .
C63A C33A C82A 153(6) 6 6
C63A C33A C24A 113(4) 6 .
C63A C33A C44A 122(5) 6 .
C82A C33A C44A 84(2) 6 .
C24A C33A C44A 123.0(18) . .
C82A C33A C41A 154(3) 6 .
C24A C33A C41A 111.7(17) . .
C44A C33A C41A 120(3) . .
C63A C33A C77A 69(4) 6 6
C82A C33A C77A 138(3) 6 6
C24A C33A C77A 167(3) . 6
C44A C33A C77A 53(2) . 6
C41A C33A C77A 67(2) . 6
C82A C33A C40A 127(3) 6 6
C24A C33A C40A 85.2(18) . 6
C44A C33A C40A 144(3) . 6
C77A C33A C40A 94(2) 6 6
C51A C34A C65A 107(4) 6 6
C65A C34A C30A 65(2) 6 .
C51A C34A C76A 61(3) 6 6
C65A C34A C76A 160(4) 6 6
C30A C34A C76A 102(2) . 6
C51A C34A C39A 154(5) 6 .
C65A C34A C39A 57(2) 6 .
C30A C34A C39A 119(2) . .
C76A C34A C39A 127(3) 6 .
C51A C34A C35A 85(3) 6 .
C65A C34A C35A 158(3) 6 .
C30A C34A C35A 125(2) . .
C39A C34A C35A 105.0(18) . .
C51A C34A C70A 150(4) 6 6
C65A C34A C70A 49.1(19) 6 6
C30A C34A C70A 112(2) . 6
C76A C34A C70A 134(3) 6 6
C35A C34A C70A 113(2) . 6
C51A C34A C37A 116(3) 6 .
C65A C34A C37A 127(3) 6 .
C30A C34A C37A 149(2) . .
C76A C34A C37A 56.6(19) 6 .
C39A C34A C37A 71.6(14) . .
C70A C34A C37A 79.4(17) 6 .
C76A C35A C37A 162(9) 6 .
C76A C35A C36A 53(3) 6 .
C37A C35A C36A 125.1(19) . .
C76A C35A C34A 72(4) 6 .
C37A C35A C34A 105.7(19) . .
C36A C35A C34A 124.6(18) . .
C37A C35A C51A 135(3) . 6
C36A C35A C51A 92.4(18) . 6
C37A C35A C68A 131(3) . 6
C34A C35A C68A 108(2) . 6
C51A C35A C68A 77(2) 6 6
C76A C35A C35A 142(5) 6 6
C36A C35A C35A 95.4(11) . 6
C34A C35A C35A 130.9(14) . 6
C51A C35A C35A 150.0(19) 6 6
C68A C35A C35A 102.5(16) 6 6
C76A C35A C38A 139(6) 6 .
C36A C35A C38A 152(2) . .
C34A C35A C38A 72.4(13) . .
C51A C35A C38A 102.4(18) 6 .
C68A C35A C38A 145(3) 6 .
C35A C35A C38A 60.7(7) 6 .
C68A C36A C76A 83(5) 6 6
C68A C36A C35A 100(5) 6 .
C68A C36A C26A 94(6) 6 .
C76A C36A C26A 137(3) 6 .
C35A C36A C26A 119.0(19) . .
C76A C36A C21A 91(3) 6 .
C35A C36A C21A 114.1(18) . .
C26A C36A C21A 106.2(17) . .
C76A C36A C71A 98(3) 6 6
C35A C36A C71A 121(2) . 6
C26A C36A C71A 99.4(19) . 6
C35A C37A C35A 120(3) 6 .
C35A C37A C38A 116.3(15) 6 .
C35A C37A C38A 116.3(15) . .
C35A C37A C76A 118.6(18) . .
C38A C37A C76A 114.7(12) . .
C35A C37A C76A 118.6(18) 6 6
C38A C37A C76A 114.7(12) . 6
C76A C37A C76A 116(2) . 6
C35A C37A C34A 152(3) . 6
C38A C37A C34A 75.3(8) . 6
C76A C37A C34A 146.6(18) 6 6
C35A C37A C34A 152(3) 6 .
C38A C37A C34A 75.3(8) . .
C76A C37A C34A 146.6(18) . .
C34A C37A C34A 141(2) 6 .
C35A C37A C39A 146(3) 6 .
C35A C37A C39A 79.0(14) . .
C76A C37A C39A 141.4(18) . .
C76A C37A C39A 77.7(11) 6 .
C34A C37A C39A 108.5(13) 6 .
C35A C37A C39A 79.0(14) 6 6
C35A C37A C39A 146(3) . 6
C76A C37A C39A 77.7(11) . 6
C76A C37A C39A 141.4(18) 6 6
C34A C37A C39A 108.5(13) . 6
C39A C37A C39A 71.8(14) . 6
C37A C38A C39A 106.6(13) . .
C37A C38A C39A 106.6(13) . 6
C39A C38A C39A 136(3) . 6
C37A C38A C70A 123.2(12) . 6
C39A C38A C70A 122.5(18) 6 6
C37A C38A C70A 123.2(12) . .
C39A C38A C70A 122.5(18) . .
C70A C38A C70A 108(2) 6 .
C39A C38A C35A 132(2) . 6
C39A C38A C35A 76.2(13) 6 6
C70A C38A C35A 147.0(19) 6 6
C70A C38A C35A 92.8(12) . 6
C39A C38A C35A 76.2(13) . .
C39A C38A C35A 132(2) 6 .
C70A C38A C35A 92.8(12) 6 .
C70A C38A C35A 147.0(19) . .
C35A C38A C35A 58.7(13) 6 .
C70A C39A C65A 97(7) 6 6
C70A C39A C38A 106(6) 6 .
C65A C39A C38A 156(3) 6 .
C70A C39A C34A 148(7) 6 .
C65A C39A C34A 51.7(19) 6 .
C38A C39A C34A 106.4(18) . .
C65A C39A C42A 68(2) 6 .
C38A C39A C42A 129(2) . .
C34A C39A C42A 119(2) . .
C65A C39A C32A 97(3) 6 6
C38A C39A C32A 100(2) . 6
C34A C39A C32A 145(3) . 6
C70A C39A C37A 142(7) 6 .
C65A C39A C37A 121(2) 6 .
C34A C39A C37A 70.3(13) . .
C42A C39A C37A 155(3) . .
C32A C39A C37A 132(2) 6 .
C41A C40A C22A 148(7) 6 6
C22A C40A C63A 158(5) 6 .
C41A C40A C65A 78(4) 6 .
C22A C40A C65A 72(3) 6 .
C63A C40A C65A 120(3) . .
C41A C40A C53A 162(6) 6 .
C63A C40A C53A 128(2) . .
C65A C40A C53A 104.3(16) . .
C41A C40A C33A 59(3) 6 6
C22A C40A C33A 139(4) 6 6
C65A C40A C33A 132(3) . 6
C53A C40A C33A 109.7(19) . 6
C41A C40A C23A 141(5) 6 6
C22A C40A C23A 59(3) 6 6
C63A C40A C23A 102(2) . 6
C65A C40A C23A 129(2) . 6
C33A C40A C23A 83.6(18) 6 6
C41A C40A C30A 122(4) 6 6
C63A C40A C30A 155(4) . 6
C65A C40A C30A 45.0(13) . 6
C53A C40A C30A 59.3(13) . 6
C33A C40A C30A 149(3) 6 6
C23A C40A C30A 84.6(17) 6 6
C22A C40A C42A 119(4) 6 6
C63A C40A C42A 71(3) . 6
C65A C40A C42A 49.0(18) . 6
C53A C40A C42A 146(2) . 6
C33A C40A C42A 86(2) 6 6
C23A C40A C42A 152(3) 6 6
C30A C40A C42A 91.9(19) 6 6
C63A C41A C40A 95(6) 6 6
C63A C41A C42A 130(5) 6 .
C40A C41A C42A 131(4) 6 .
C40A C41A C33A 94(3) 6 .
C42A C41A C33A 127(3) . .
C63A C41A C22A 108(4) 6 .
C42A C41A C22A 115.8(19) . .
C33A C41A C22A 105.5(17) . .
C63A C41A C65A 163(5) 6 6
C40A C41A C65A 72(3) 6 6
C42A C41A C65A 59.4(18) . 6
C33A C41A C65A 154(3) . 6
C22A C41A C65A 57.8(16) . 6
C63A C41A C77A 61(4) 6 6
C40A C41A C77A 153(5) 6 6
C42A C41A C77A 69(3) . 6
C33A C41A C77A 60(2) . 6
C22A C41A C77A 157(3) . 6
C65A C41A C77A 127(3) 6 6
C63A C41A C32A 106(4) 6 6
C40A C41A C32A 152(5) 6 6
C33A C41A C32A 103(2) . 6
C22A C41A C32A 136(2) . 6
C65A C41A C32A 83(2) 6 6
C63A C41A C70A 149(5) 6 6
C40A C41A C70A 111(3) 6 6
C33A C41A C70A 143(3) . 6
C22A C41A C70A 95.7(14) . 6
C77A C41A C70A 89(2) 6 6
C32A C42A C70A 99(4) 6 6
C32A C42A C41A 125(4) 6 .
C70A C42A C41A 135(3) 6 .
C32A C42A C39A 109(3) 6 .
C41A C42A C39A 122(2) . .
C32A C42A C65A 157(3) 6 6
C70A C42A C65A 61(2) 6 6
C41A C42A C65A 73.4(19) . 6
C39A C42A C65A 49.7(15) . 6
C32A C42A C77A 55(3) 6 6
C70A C42A C77A 153(3) 6 6
C41A C42A C77A 70(3) . 6
C39A C42A C77A 157(3) . 6
C65A C42A C77A 142(3) 6 6
C32A C42A C63A 106(3) 6 6
C70A C42A C63A 153(3) 6 6
C39A C42A C63A 139(2) . 6
C65A C42A C63A 92(2) 6 6
C77A C42A C63A 51(2) 6 6
C32A C42A C40A 142(4) 6 6
C70A C42A C40A 116(3) 6 6
C39A C42A C40A 103.6(18) . 6
C65A C42A C40A 54.8(17) 6 6
C77A C42A C40A 88(2) 6 6
C70A C42A C43A 96(3) 6 .
C41A C42A C43A 126(3) . .
C39A C42A C43A 105.4(15) . .
C65A C42A C43A 152(2) 6 .
C77A C42A C43A 56.6(19) 6 .
C63A C42A C43A 107(2) 6 .
C40A C42A C43A 141(2) 6 .
C32A C43A C32A 122(4) . 6
C32A C43A C45A 114(3) . .
C32A C43A C45A 114(3) 6 .
C32A C43A C77A 158(5) . 6
C32A C43A C77A 55(3) 6 6
C45A C43A C77A 60.2(19) . 6
C32A C43A C77A 55(3) . .
C32A C43A C77A 158(5) 6 .
C45A C43A C77A 60.2(19) . .
C77A C43A C77A 119(4) 6 .
C32A C43A C42A 118(2) 6 6
C45A C43A C42A 114.5(16) . 6
C77A C43A C42A 152(2) 6 6
C77A C43A C42A 56.6(19) . 6
C32A C43A C42A 118(2) . .
C45A C43A C42A 114.5(16) . .
C77A C43A C42A 56.6(19) 6 .
C77A C43A C42A 152(2) . .
C42A C43A C42A 112.6(18) 6 .
C79A C44A C31A 106(3) 6 .
C79A C44A C60A 82(3) 6 6
C79A C44A C77A 62(3) 6 6
C31A C44A C77A 160(3) . 6
C60A C44A C77A 143(3) 6 6
C79A C44A C33A 130(4) 6 .
C31A C44A C33A 118.5(19) . .
C60A C44A C33A 143(2) 6 .
C77A C44A C33A 69(3) 6 .
C79A C44A C55A 140(3) 6 6
C60A C44A C55A 57.8(19) 6 6
C77A C44A C55A 156(3) 6 6
C33A C44A C55A 87.5(18) . 6
C79A C44A C82A 167(5) 6 6
C31A C44A C82A 83.3(16) . 6
C60A C44A C82A 108(2) 6 6
C77A C44A C82A 107(3) 6 6
C55A C44A C82A 50.3(15) 6 6
C31A C44A C45A 109.5(15) . .
C60A C44A C45A 87.9(18) 6 .
C77A C44A C45A 55(2) 6 .
C33A C44A C45A 121(3) . .
C55A C44A C45A 142.8(18) 6 .
C82A C44A C45A 155(3) 6 .
C79A C44A C63A 112(4) 6 6
C31A C44A C63A 136(2) . 6
C60A C44A C63A 159(3) 6 6
C77A C44A C63A 50(2) 6 6
C55A C44A C63A 106(2) 6 6
C82A C44A C63A 56.4(16) 6 6
C45A C44A C63A 103(2) . 6
C79A C45A C79A 115(3) . 6
C79A C45A C43A 120(2) . .
C79A C45A C43A 120(2) 6 .
C79A C45A C77A 159(3) . 6
C79A C45A C77A 52(2) 6 6
C43A C45A C77A 69(2) . 6
C79A C45A C77A 52(2) . .
C79A C45A C77A 159(3) 6 .
C43A C45A C77A 69(2) . .
C77A C45A C77A 135(4) 6 .
C79A C45A C44A 118(2) . .
C43A C45A C44A 112.3(15) . .
C77A C45A C44A 153(2) . .
C79A C45A C44A 118(2) 6 6
C43A C45A C44A 112.3(15) . 6
C77A C45A C44A 153(2) 6 6
C44A C45A C44A 119.1(18) . 6
C79A C45A C32A 141(3) . 6
C79A C45A C32A 95(2) 6 6
C77A C45A C32A 92(3) . 6
C44A C45A C32A 87.1(14) . 6
C44A C45A C32A 130.9(19) 6 6
C79A C45A C32A 95(2) . .
C79A C45A C32A 141(3) 6 .
C77A C45A C32A 92(3) 6 .
C44A C45A C32A 130.9(19) . .
C44A C45A C32A 87.1(14) 6 .
C32A C45A C32A 48.3(19) 6 .
C60A C46A C60A 102(2) 6 .
C60A C46A C50A 125.9(14) 6 .
C60A C46A C50A 125.9(14) . .
C60A C46A C31A 119.3(16) 6 6
C50A C46A C31A 104.9(11) . 6
C60A C46A C31A 119.3(16) . .
C50A C46A C31A 104.9(11) . .
C31A C46A C31A 131(2) 6 .
C05A C47A C04A 105(4) 6 6
C05A C47A C48A 161(4) 6 .
C04A C47A C48A 81(3) 6 .
C05A C47A C59A 70(2) 6 .
C48A C47A C59A 115(3) . .
C04A C47A C57A 143(3) 6 .
C48A C47A C57A 127(2) . .
C59A C47A C57A 110.8(18) . .
C05A C47A C06A 61(2) 6 6
C04A C47A C06A 156(4) 6 6
C48A C47A C06A 107(2) . 6
C59A C47A C06A 129(2) . 6
C05A C47A C03A 151(4) 6 6
C04A C47A C03A 55(2) 6 6
C59A C47A C03A 89(2) . 6
C57A C47A C03A 146(2) . 6
C06A C47A C03A 128(2) 6 6
C05A C47A C01A 107(2) 6 6
C04A C47A C01A 135(3) 6 6
C48A C47A C01A 59.7(15) . 6
C59A C47A C01A 154(3) . 6
C57A C47A C01A 67.3(13) . 6
C06A C47A C01A 47.4(13) 6 6
C03A C47A C01A 82.7(15) 6 6
C05A C47A Tb1 64(3) 6 6
C04A C47A Tb1 95(3) 6 6
C48A C47A Tb1 97(2) . 6
C59A C47A Tb1 84.2(18) . 6
C57A C47A Tb1 61.6(19) . 6
C06A C47A Tb1 61.7(17) 6 6
C03A C47A Tb1 94.9(18) 6 6
C01A C47A Tb1 72.2(11) 6 6
C03A C48A C02A 100(4) 6 6
C03A C48A C47A 114(4) 6 .
C02A C48A C47A 134(3) 6 .
C03A C48A C04A 72(3) 6 6
C02A C48A C04A 154(4) 6 6
C02A C48A C73A 92(2) 6 .
C47A C48A C73A 123(3) . .
C04A C48A C73A 81(2) 6 .
C03A C48A C74A 119(3) 6 .
C47A C48A C74A 118.0(19) . .
C04A C48A C74A 152(3) 6 .
C73A C48A C74A 110.3(17) . .
C03A C48A C01A 148(4) 6 6
C02A C48A C01A 53.1(16) 6 6
C47A C48A C01A 83.0(16) . 6
C04A C48A C01A 122(2) 6 6
C73A C48A C01A 141(2) . 6
C13A C49A C29A 116(6) 6 6
C13A C49A C61A 119(7) 6 .
C29A C49A C61A 112(3) 6 .
C13A C49A C07A 85(6) 6 6
C29A C49A C07A 144(4) 6 6
C29A C49A C66A 112(2) 6 .
C61A C49A C66A 122(3) . .
C07A C49A C66A 88(2) 6 .
C13A C49A C78A 125(6) 6 .
C61A C49A C78A 104.6(18) . .
C07A C49A C78A 138(2) 6 .
C66A C49A C78A 120.6(18) . .
C13A C49A Tb1 66(8) 6 6
C29A C49A Tb1 98(3) 6 6
C61A C49A Tb1 74(2) . 6
C07A C49A Tb1 63.0(19) 6 6
C66A C49A Tb1 66(2) . 6
C78A C49A Tb1 99(2) . 6
C12A C50A C12A 125(2) 6 .
C12A C50A C72A 120.1(15) . .
C12A C50A C72A 120.1(15) 6 6
C72A C50A C72A 114(2) . 6
C12A C50A C46A 112.1(11) 6 .
C12A C50A C46A 112.1(11) . .
C72A C50A C46A 111.7(13) . .
C72A C50A C46A 111.7(13) 6 .
C34A C51A C30A 99(4) 6 6
C34A C51A C76A 81(3) 6 .
C30A C51A C76A 167(5) 6 .
C34A C51A C35A 63(3) 6 6
C30A C51A C35A 157(4) 6 6
C30A C51A C65A 57(2) 6 .
C76A C51A C65A 121(2) . .
C35A C51A C65A 103.4(17) 6 .
C34A C51A C64A 143(3) 6 .
C30A C51A C64A 46(2) 6 .
C76A C51A C64A 129(3) . .
C35A C51A C64A 144(3) 6 .
C65A C51A C64A 101.5(15) . .
C34A C51A C18A 168(5) 6 6
C30A C51A C18A 75(2) 6 6
C76A C51A C18A 103(3) . 6
C35A C51A C18A 120(2) 6 6
C65A C51A C18A 129.8(18) . 6
C34A C51A C68A 113(4) 6 .
C30A C51A C68A 138(4) 6 .
C35A C51A C68A 51.6(16) 6 .
C65A C51A C68A 145(2) . .
C64A C51A C68A 94(2) . .
C18A C51A C68A 68.2(17) 6 .
C34A C51A C22A 90(3) 6 6
C76A C51A C22A 158(3) . 6
C35A C51A C22A 146(2) 6 6
C65A C51A C22A 47.5(12) . 6
C64A C51A C22A 54.2(12) . 6
C18A C51A C22A 82.8(15) 6 6
C68A C51A C22A 140(2) . 6
C34A C51A C21A 143(4) 6 6
C30A C51A C21A 112(3) 6 6
C76A C51A C21A 64(2) . 6
C35A C51A C21A 81.8(18) 6 6
C65A C51A C21A 157(3) . 6
C64A C51A C21A 65.7(17) . 6
C22A C51A C21A 118.1(17) 6 6
C07A C52A C06A 97(3) 6 6
C07A C52A C08A 76(2) 6 6
C06A C52A C08A 167(4) 6 6
C06A C52A C61A 133(3) 6 .
C07A C52A C57A 82(2) 6 .
C08A C52A C57A 155(3) 6 .
C61A C52A C57A 118(2) . .
C07A C52A C62A 152(3) 6 .
C06A C52A C62A 103(2) 6 .
C08A C52A C62A 80.6(16) 6 .
C61A C52A C62A 118.1(18) . .
C57A C52A C62A 116.8(17) . .
C07A C52A C01A 162(3) 6 6
C06A C52A C01A 68.7(19) 6 6
C08A C52A C01A 116(2) 6 6
C61A C52A C01A 153(2) . 6
C57A C52A C01A 83.5(16) . 6
C07A C52A C09A 134(2) 6 6
C06A C52A C09A 126(2) 6 6
C08A C52A C09A 58.8(14) 6 6
C61A C52A C09A 97.4(16) . 6
C57A C52A C09A 139.9(18) . 6
C01A C52A C09A 57.5(12) 6 6
C07A C52A Tb1 77(2) 6 6
C06A C52A Tb1 75(2) 6 6
C08A C52A Tb1 93.0(18) 6 6
C61A C52A Tb1 83.8(18) . 6
C57A C52A Tb1 71(2) . 6
C62A C52A Tb1 89.3(16) . 6
C01A C52A Tb1 88.9(16) 6 6
C09A C52A Tb1 97.5(16) 6 6
C23A C53A C22A 115(4) 6 6
C23A C53A C16A 59(3) 6 6
C22A C53A C16A 156(4) 6 6
C23A C53A C64A 143(4) 6 .
C22A C53A C64A 87(3) 6 .
C16A C53A C64A 88(2) 6 .
C22A C53A C56A 137(3) 6 .
C64A C53A C56A 114.5(18) . .
C23A C53A C40A 90(3) 6 .
C16A C53A C40A 143(2) 6 .
C64A C53A C40A 110.8(18) . .
C56A C53A C40A 115.4(16) . .
C23A C53A C30A 150(4) 6 6
C16A C53A C30A 131(2) 6 6
C56A C53A C30A 147(2) . 6
C40A C53A C30A 66.9(14) . 6
C23A C53A C17A 107(3) 6 6
C22A C53A C17A 124(3) 6 6
C16A C53A C17A 49.0(15) 6 6
C56A C53A C17A 77.5(13) . 6
C40A C53A C17A 143(2) . 6
C30A C53A C17A 84.0(15) 6 6
C54A C54A C20A 60.3(10) 6 .
C54A C54A C19A 144.4(15) 6 6
C20A C54A C19A 86.0(17) . 6
C54A C54A C27A 67.6(8) 6 .
C20A C54A C27A 126.6(16) . .
C19A C54A C27A 139.4(19) 6 .
C54A C54A C73A 160.3(15) 6 .
C20A C54A C73A 111.4(16) . .
C27A C54A C73A 113.7(15) . .
C54A C54A C02A 112.5(9) 6 6
C20A C54A C02A 157(2) . 6
C19A C54A C02A 93.9(17) 6 6
C73A C54A C02A 67.6(13) . 6
C54A C54A C03A 153.6(10) 6 6
C20A C54A C03A 129.6(17) . 6
C19A C54A C03A 46.6(15) 6 6
C27A C54A C03A 93.7(12) . 6
C02A C54A C03A 47.4(11) 6 6
C31A C55A C28A 98(4) 6 6
C31A C55A C82A 133(4) 6 .
C28A C55A C82A 118(3) 6 .
C28A C55A C60A 107(3) 6 .
C82A C55A C60A 129(3) . .
C31A C55A C80A 104(3) 6 .
C82A C55A C80A 107.0(16) . .
C60A C55A C80A 114.5(17) . .
C31A C55A C44A 63(3) 6 6
C28A C55A C44A 156(3) 6 6
C82A C55A C44A 72(2) . 6
C60A C55A C44A 56.6(19) . 6
C80A C55A C44A 151(3) . 6
C31A C55A C25A 140(4) 6 6
C28A C55A C25A 59(2) 6 6
C82A C55A C25A 58.9(14) . 6
C60A C55A C25A 151(2) . 6
C80A C55A C25A 48.2(12) . 6
C44A C55A C25A 124(2) 6 6
C16A C56A C23A 90(4) 6 6
C16A C56A C69A 52(3) 6 .
C23A C56A C69A 142(3) 6 .
C16A C56A C81A 171(5) 6 .
C23A C56A C81A 95(3) 6 .
C69A C56A C81A 122.8(16) . .
C16A C56A C15A 80(3) 6 6
C23A C56A C15A 168(4) 6 6
C81A C56A C15A 93.4(17) . 6
C16A C56A C53A 65(3) 6 .
C69A C56A C53A 116.4(16) . .
C81A C56A C53A 118.7(16) . .
C15A C56A C53A 143(2) 6 .
C16A C56A C24A 153(4) 6 6
C23A C56A C24A 64(3) 6 6
C69A C56A C24A 153.1(19) . 6
C15A C56A C24A 124(2) 6 6
C53A C56A C24A 88.4(16) . 6
C16A C56A Tb1 87(4) 6 6
C23A C56A Tb1 117(3) 6 6
C69A C56A Tb1 66.2(17) . 6
C81A C56A Tb1 83.7(15) . 6
C15A C56A Tb1 55.3(18) 6 6
C53A C56A Tb1 107.6(17) . 6
C24A C56A Tb1 97.6(16) 6 6
C06A C57A C05A 128(6) 6 6
C06A C57A C58A 150(8) 6 .
C05A C57A C58A 68(2) 6 .
C06A C57A C47A 89(4) 6 .
C58A C57A C47A 108.1(19) . .
C05A C57A C52A 150(4) 6 .
C58A C57A C52A 120(3) . .
C47A C57A C52A 118.0(19) . .
C06A C57A C07A 70(5) 6 6
C05A C57A C07A 147(4) 6 6
C58A C57A C07A 84(2) . 6
C47A C57A C07A 150(3) . 6
C05A C57A C01A 109(3) 6 6
C58A C57A C01A 153(3) . 6
C47A C57A C01A 70.2(14) . 6
C52A C57A C01A 49.0(12) . 6
C07A C57A C01A 86.3(18) 6 6
C06A C57A Tb1 85(8) 6 6
C05A C57A Tb1 82(4) 6 6
C58A C57A Tb1 72(2) . 6
C47A C57A Tb1 86(2) . 6
C52A C57A Tb1 74(2) . 6
C07A C57A Tb1 70.9(18) 6 6
C01A C57A Tb1 80.6(15) 6 6
C15A C58A C66A 101(3) 6 .
C15A C58A C05A 86(3) 6 6
C66A C58A C05A 157(4) . 6
C15A C58A C57A 126(3) 6 .
C66A C58A C57A 124(3) . .
C15A C58A C14A 71(3) 6 6
C05A C58A C14A 150(3) 6 6
C57A C58A C14A 149(3) . 6
C66A C58A C69A 121.9(19) . .
C05A C58A C69A 65.2(16) 6 .
C57A C58A C69A 106.4(17) . .
C14A C58A C69A 92(2) 6 .
C15A C58A C06A 129(3) 6 6
C66A C58A C06A 116(3) . 6
C14A C58A C06A 141(3) 6 6
C69A C58A C06A 110.7(16) . 6
C15A C58A C13A 124(3) 6 6
C05A C58A C13A 134(2) 6 6
C57A C58A C13A 97(2) . 6
C14A C58A C13A 56.5(18) 6 6
C69A C58A C13A 143.5(19) . 6
C06A C58A C13A 89.5(16) 6 6
C15A C58A C07A 151(4) 6 6
C66A C58A C07A 69(2) . 6
C05A C58A C07A 93.9(19) 6 6
C57A C58A C07A 54.2(18) . 6
C14A C58A C07A 98(2) 6 6
C69A C58A C07A 150(2) . 6
C06A C58A C07A 47.3(12) 6 6
C15A C58A Tb1 85(3) 6 6
C66A C58A Tb1 80(2) . 6
C05A C58A Tb1 77.8(18) 6 6
C57A C58A Tb1 75(2) . 6
C14A C58A Tb1 82(2) 6 6
C69A C58A Tb1 86.9(15) . 6
C06A C58A Tb1 68.6(13) 6 6
C13A C58A Tb1 72.2(14) 6 6
C07A C58A Tb1 66.5(12) 6 6
C04A C59A C17A 101(4) 6 6
C04A C59A C69A 149(4) 6 .
C17A C59A C69A 100(2) 6 .
C17A C59A C47A 141(4) 6 .
C69A C59A C47A 108.5(18) . .
C04A C59A C05A 83(3) 6 6
C17A C59A C05A 156(4) 6 6
C69A C59A C05A 69.0(16) . 6
C04A C59A C67A 84(3) 6 .
C69A C59A C67A 116.6(18) . .
C47A C59A C67A 126(3) . .
C05A C59A C67A 156(3) 6 .
C04A C59A C16A 154(4) 6 6
C17A C59A C16A 63.0(19) 6 6
C47A C59A C16A 140(2) . 6
C05A C59A C16A 103.8(19) 6 6
C67A C59A C16A 79.8(16) . 6
C04A C59A C15A 134(3) 6 6
C17A C59A C15A 111(2) 6 6
C47A C59A C15A 93.5(16) . 6
C05A C59A C15A 54.8(13) 6 6
C67A C59A C15A 126.0(19) . 6
C16A C59A C15A 49.3(12) 6 6
C04A C59A Tb1 85(3) 6 6
C17A C59A Tb1 99(3) 6 6
C69A C59A Tb1 69.2(16) . 6
C47A C59A Tb1 67.6(17) . 6
C05A C59A Tb1 56.9(16) 6 6
C67A C59A Tb1 101.3(19) . 6
C16A C59A Tb1 78.2(17) 6 6
C15A C59A Tb1 57.2(13) 6 6
C31A C60A C46A 109(5) 6 .
C31A C60A C44A 75(5) 6 6
C46A C60A C44A 151(3) . 6
C46A C60A C55A 124(2) . .
C44A C60A C55A 66(2) 6 .
C31A C60A C79A 108(5) 6 .
C46A C60A C79A 125(2) . .
C55A C60A C79A 100(3) . .
C31A C60A C60A 138(6) 6 6
C44A C60A C60A 119.3(18) 6 6
C55A C60A C60A 153.3(14) . 6
C79A C60A C60A 87.5(14) . 6
C07A C61A C08A 110(4) 6 6
C07A C61A C49A 73(3) 6 .
C08A C61A C49A 162(4) 6 .
C08A C61A C52A 64(2) 6 .
C49A C61A C52A 116(2) . .
C07A C61A C10A 162(4) 6 .
C08A C61A C10A 60(2) 6 .
C49A C61A C10A 112.1(17) . .
C52A C61A C10A 122.1(17) . .
C07A C61A C13A 59(2) 6 6
C08A C61A C13A 156(4) 6 6
C52A C61A C13A 102(2) . 6
C10A C61A C13A 123.3(19) . 6
C07A C61A Tb1 63(3) 6 6
C08A C61A Tb1 89(3) 6 6
C49A C61A Tb1 76(2) . 6
C52A C61A Tb1 64.5(16) . 6
C10A C61A Tb1 100.4(16) . 6
C13A C61A Tb1 67.0(15) 6 6
C09A C62A C01A 156(6) 6 6
C01A C62A C09A 167(3) 6 .
C09A C62A C74A 148(4) 6 .
C09A C62A C74A 122.0(16) . .
C09A C62A C52A 92(3) 6 .
C01A C62A C52A 74(2) 6 .
C09A C62A C52A 118.6(16) . .
C74A C62A C52A 118.8(15) . .
C09A C62A C62A 53(3) 6 6
C01A C62A C62A 148(2) 6 6
C74A C62A C62A 101.8(11) . 6
C52A C62A C62A 135.9(11) . 6
C09A C62A C08A 48(3) 6 6
C01A C62A C08A 120(3) 6 6
C09A C62A C08A 72.6(13) . 6
C74A C62A C08A 163.0(19) . 6
C52A C62A C08A 46.0(12) . 6
C62A C62A C08A 91.0(10) 6 6
C09A C62A C02A 155(4) 6 6
C09A C62A C02A 125.6(17) . 6
C52A C62A C02A 113.0(16) . 6
C62A C62A C02A 104.1(10) 6 6
C08A C62A C02A 154(2) 6 6
C09A C62A C06A 123(3) 6 6
C09A C62A C06A 148.9(18) . 6
C74A C62A C06A 87.6(13) . 6
C62A C62A C06A 159.0(12) 6 6
C08A C62A C06A 76.7(12) 6 6
C02A C62A C06A 82.0(14) 6 6
C09A C62A Tb1 109(4) 6 6
C01A C62A Tb1 81(3) 6 6
C09A C62A Tb1 108(2) . 6
C74A C62A Tb1 94.3(17) . 6
C52A C62A Tb1 59.6(14) . 6
C62A C62A Tb1 103.6(5) 6 6
C08A C62A Tb1 71.5(11) 6 6
C02A C62A Tb1 83.9(14) 6 6
C06A C62A Tb1 56.5(11) 6 6
C33A C63A C41A 157(8) 6 6
C33A C63A C40A 131(5) 6 .
C33A C63A C77A 84(5) 6 .
C41A C63A C77A 92(5) 6 .
C40A C63A C77A 133(4) . .
C41A C63A C82A 155(4) 6 .
C40A C63A C82A 119(2) . .
C77A C63A C82A 100(3) . .
C33A C63A C42A 138(6) 6 6
C40A C63A C42A 72(2) . 6
C77A C63A C42A 62(2) . 6
C82A C63A C42A 150(3) . 6
C41A C63A C24A 128(4) 6 6
C40A C63A C24A 88(2) . 6
C77A C63A C24A 128(3) . 6
C42A C63A C24A 147(2) 6 6
C33A C63A C22A 123(5) 6 6
C41A C63A C22A 49(3) 6 6
C77A C63A C22A 136(3) . 6
C82A C63A C22A 110.7(18) . 6
C42A C63A C22A 76.5(18) 6 6
C24A C63A C22A 80.7(18) 6 6
C41A C63A C44A 133(5) 6 6
C40A C63A C44A 154(3) . 6
C82A C63A C44A 54.8(16) . 6
C42A C63A C44A 103(2) 6 6
C24A C63A C44A 83.5(17) 6 6
C22A C63A C44A 147(2) 6 6
C18A C64A C30A 111(3) 6 6
C67A C64A C30A 155(4) . 6
C18A C64A C17A 73(3) 6 6
C30A C64A C17A 168(4) 6 6
C18A C64A C53A 170(3) 6 .
C67A C64A C53A 125(2) . .
C30A C64A C53A 79(2) 6 .
C17A C64A C53A 97(2) 6 .
C18A C64A C51A 79(3) 6 .
C67A C64A C51A 123(3) . .
C17A C64A C51A 148(3) 6 .
C53A C64A C51A 110.5(17) . .
C18A C64A C22A 153(4) 6 6
C67A C64A C22A 158(3) . 6
C17A C64A C22A 131(2) 6 6
C51A C64A C22A 74.0(16) . 6
C18A C64A C16A 125(3) 6 6
C67A C64A C16A 79.9(19) . 6
C30A C64A C16A 122(2) 6 6
C17A C64A C16A 51.9(15) 6 6
C51A C64A C16A 149(2) . 6
C22A C64A C16A 79.6(16) 6 6
C67A C64A C21A 56(2) . 6
C30A C64A C21A 99(2) 6 6
C17A C64A C21A 82(2) 6 6
C53A C64A C21A 166(3) . 6
C51A C64A C21A 66.9(16) . 6
C22A C64A C21A 138(2) 6 6
C16A C64A C21A 131(2) 6 6
C34A C65A C39A 72(3) 6 6
C34A C65A C70A 91(2) 6 .
C34A C65A C30A 65(2) 6 6
C39A C65A C30A 133(3) 6 6
C70A C65A C30A 151(3) . 6
C34A C65A C42A 132(3) 6 6
C39A C65A C42A 62(2) 6 6
C30A C65A C42A 147(3) 6 6
C34A C65A C22A 113(3) 6 6
C39A C65A C22A 156(4) 6 6
C70A C65A C22A 147(3) . 6
C30A C65A C22A 48.1(17) 6 6
C42A C65A C22A 105(2) 6 6
C34A C65A C40A 142(3) 6 .
C39A C65A C40A 136(3) 6 .
C70A C65A C40A 120(3) . .
C30A C65A C40A 78.0(18) 6 .
C42A C65A C40A 76(2) 6 .
C39A C65A C51A 100(2) 6 .
C70A C65A C51A 119.3(19) . .
C42A C65A C51A 151(3) 6 .
C22A C65A C51A 82.5(18) 6 .
C40A C65A C51A 111.9(17) . .
C34A C65A C41A 160(4) 6 6
C39A C65A C41A 109(3) 6 6
C70A C65A C41A 91(3) . 6
C30A C65A C41A 106(2) 6 6
C42A C65A C41A 47.2(17) 6 6
C22A C65A C41A 58.9(19) 6 6
C51A C65A C41A 137(2) . 6
C14A C66A C13A 154(7) 6 6
C14A C66A C58A 82(4) 6 .
C13A C66A C58A 116(4) 6 .
C14A C66A C49A 152(5) 6 .
C58A C66A C49A 118(3) . .
C13A C66A C75A 119(3) 6 .
C58A C66A C75A 119.2(19) . .
C49A C66A C75A 117.2(18) . .
C14A C66A C15A 49(3) 6 6
C13A C66A C15A 144(4) 6 6
C49A C66A C15A 145(3) . 6
C75A C66A C15A 85.7(17) . 6
C14A C66A C07A 148(6) 6 6
C58A C66A C07A 73(2) . 6
C75A C66A C07A 152(2) . 6
C15A C66A C07A 103(2) 6 6
C13A C66A C25A 124(3) 6 6
C58A C66A C25A 109.8(19) . 6
C49A C66A C25A 122.2(19) . 6
C15A C66A C25A 76.4(17) 6 6
C07A C66A C25A 148(3) 6 6
C14A C66A Tb1 88(5) 6 6
C13A C66A Tb1 82(3) 6 6
C58A C66A Tb1 69(2) . 6
C49A C66A Tb1 82(2) . 6
C75A C66A Tb1 95.7(18) . 6
C15A C66A Tb1 68.8(17) 6 6
C07A C66A Tb1 64.3(14) 6 6
C25A C66A Tb1 86.5(17) 6 6
C17A C67A C18A 141(7) 6 6
C17A C67A C64A 93(5) 6 .
C18A C67A C64A 49(3) 6 .
C17A C67A C71A 149(7) 6 .
C18A C67A C71A 61(3) 6 .
C64A C67A C71A 107(3) . .
C18A C67A C59A 165(5) 6 .
C64A C67A C59A 121(2) . .
C71A C67A C59A 122(3) . .
C17A C67A C04A 59(4) 6 6
C18A C67A C04A 151(6) 6 6
C64A C67A C04A 145(3) . 6
C71A C67A C04A 93(3) . 6
C17A C67A C21A 158(8) 6 6
C18A C67A C21A 46(3) 6 6
C64A C67A C21A 91(3) . 6
C59A C67A C21A 136(3) . 6
C04A C67A C21A 108(3) 6 6
C18A C67A C16A 116(4) 6 6
C64A C67A C16A 68.1(18) . 6
C71A C67A C16A 156(3) . 6
C59A C67A C16A 53.9(13) . 6
C04A C67A C16A 81.6(16) 6 6
C21A C67A C16A 149(3) 6 6
C36A C68A C21A 138(7) 6 6
C36A C68A C76A 70(4) 6 .
C21A C68A C76A 115(4) 6 .
C36A C68A C71A 141(6) 6 .
C76A C68A C71A 124(3) . .
C36A C68A C26A 66(5) 6 .
C21A C68A C26A 126(3) 6 .
C76A C68A C26A 119(2) . .
C71A C68A C26A 116.1(19) . .
C36A C68A C35A 60(4) 6 6
C21A C68A C35A 133(4) 6 6
C71A C68A C35A 142(3) . 6
C26A C68A C35A 101.1(19) . 6
C36A C68A C51A 102(5) 6 .
C21A C68A C51A 82(3) 6 .
C71A C68A C51A 91(2) . .
C26A C68A C51A 150(2) . .
C35A C68A C51A 51.5(16) 6 .
C36A C68A C19A 129(6) 6 6
C76A C68A C19A 158(3) . 6
C26A C68A C19A 81.5(16) . 6
C35A C68A C19A 170(3) 6 6
C51A C68A C19A 124(2) . 6
C36A C68A C18A 139(6) 6 6
C76A C68A C18A 85(2) . 6
C26A C68A C18A 153.2(19) . 6
C35A C68A C18A 102(2) 6 6
C51A C68A C18A 50.9(13) . 6
C19A C68A C18A 73.3(14) 6 6
C15A C69A C16A 123(5) 6 6
C15A C69A C56A 88(4) 6 .
C15A C69A C59A 133(4) 6 .
C16A C69A C59A 88(2) 6 .
C56A C69A C59A 121(2) . .
C16A C69A C58A 149(4) 6 .
C56A C69A C58A 117.5(18) . .
C59A C69A C58A 106.1(16) . .
C15A C69A C05A 80(3) 6 6
C16A C69A C05A 139(3) 6 6
C56A C69A C05A 150(3) . 6
C59A C69A C05A 55.6(14) . 6
C58A C69A C05A 50.9(13) . 6
C15A C69A C17A 148(6) 6 6
C16A C69A C17A 55.3(18) 6 6
C56A C69A C17A 89.0(16) . 6
C58A C69A C17A 134(2) . 6
C05A C69A C17A 86.8(17) 6 6
C15A C69A Tb1 61(4) 6 6
C16A C69A Tb1 98(3) 6 6
C56A C69A Tb1 88.1(19) . 6
C59A C69A Tb1 82.7(18) . 6
C58A C69A Tb1 58.8(14) . 6
C05A C69A Tb1 62.3(15) 6 6
C17A C69A Tb1 87.4(16) 6 6
C39A C70A C42A 133(10) 6 6
C39A C70A C65A 64(6) 6 .
C42A C70A C65A 75(3) 6 .
C39A C70A C38A 58(6) 6 .
C42A C70A C38A 146(4) 6 .
C65A C70A C38A 121(2) . .
C39A C70A C32A 151(10) 6 .
C65A C70A C32A 114(3) . .
C38A C70A C32A 112.7(18) . .
C42A C70A C34A 113(4) 6 6
C38A C70A C34A 82.0(18) . 6
C32A C70A C34A 146(3) . 6
C39A C70A C41A 110(8) 6 6
C65A C70A C41A 50(2) . 6
C38A C70A C41A 152(3) . 6
C32A C70A C41A 64(2) . 6
C34A C70A C41A 89(2) 6 6
C21A C71A C19A 117(7) 6 6
C21A C71A C18A 75(6) 6 6
C19A C71A C18A 157(4) 6 6
C21A C71A C73A 140(7) 6 .
C18A C71A C73A 132(3) 6 .
C19A C71A C68A 95(3) 6 .
C18A C71A C68A 93(3) 6 .
C73A C71A C68A 117(2) . .
C21A C71A C67A 106(7) 6 .
C19A C71A C67A 130(3) 6 .
C73A C71A C67A 102(3) . .
C68A C71A C67A 121(3) . .
C21A C71A C03A 150(8) 6 6
C18A C71A C03A 114(3) 6 6
C68A C71A C03A 130(2) . 6
C67A C71A C03A 84(2) . 6
C19A C71A C36A 95(3) 6 6
C18A C71A C36A 97(2) 6 6
C73A C71A C36A 120(2) . 6
C67A C71A C36A 127(3) . 6
C03A C71A C36A 134(2) 6 6
C21A C71A C17A 112(7) 6 6
C19A C71A C17A 121(3) 6 6
C73A C71A C17A 94(2) . 6
C68A C71A C17A 125(3) . 6
C03A C71A C17A 76.0(15) 6 6
C36A C71A C17A 132(2) 6 6
C12A C72A C29A 113(10) 6 6
C12A C72A C80A 84(10) 6 .
C29A C72A C80A 110(2) 6 .
C12A C72A C78A 112(10) 6 .
C80A C72A C78A 121.0(17) . .
C12A C72A C50A 85(10) 6 .
C29A C72A C50A 129(2) 6 .
C80A C72A C50A 119.6(17) . .
C78A C72A C50A 118.1(16) . .
C12A C72A C28A 78(9) 6 6
C29A C72A C28A 128(3) 6 6
C78A C72A C28A 139(2) . 6
C50A C72A C28A 102(2) . 6
C19A C73A C03A 172(8) 6 6
C19A C73A C71A 50(3) 6 .
C03A C73A C71A 123(4) 6 .
C19A C73A C48A 174(5) 6 .
C71A C73A C48A 133(3) . .
C19A C73A C54A 74(3) 6 .
C03A C73A C54A 112(4) 6 .
C71A C73A C54A 119.1(17) . .
C48A C73A C54A 101.6(16) . .
C03A C73A C21A 130(5) 6 6
C48A C73A C21A 139(3) . 6
C54A C73A C21A 109.5(17) . 6
C19A C73A C02A 138(4) 6 6
C03A C73A C02A 47(3) 6 6
C71A C73A C02A 155(3) . 6
C54A C73A C02A 65.5(14) . 6
C21A C73A C02A 151(3) 6 6
C19A C73A C04A 135(4) 6 6
C71A C73A C04A 85(2) . 6
C48A C73A C04A 48.1(15) . 6
C54A C73A C04A 145(2) . 6
C21A C73A C04A 92.3(18) 6 6
C02A C73A C04A 82.0(13) 6 6
C02A C74A C01A 121(5) 6 6
C02A C74A C62A 143(6) 6 .
C02A C74A C27A 70(4) 6 .
C01A C74A C27A 155(3) 6 .
C62A C74A C27A 117.1(18) . .
C01A C74A C48A 85(2) 6 .
C62A C74A C48A 119.7(18) . .
C27A C74A C48A 108.8(15) . .
C02A C74A C09A 150(6) 6 6
C27A C74A C09A 110.0(17) . 6
C48A C74A C09A 129.4(17) . 6
C01A C74A C03A 103(2) 6 6
C62A C74A C03A 132(2) . 6
C27A C74A C03A 88.2(14) . 6
C09A C74A C03A 141.1(19) 6 6
C25A C75A C14A 122(5) 6 6
C14A C75A C81A 94(3) 6 .
C25A C75A C80A 79(4) 6 .
C14A C75A C80A 140(3) 6 .
C81A C75A C80A 108.0(18) . .
C25A C75A C66A 142(6) 6 .
C81A C75A C66A 117.2(17) . .
C80A C75A C66A 118.4(17) . .
C25A C75A C28A 68(4) 6 6
C14A C75A C28A 150(3) 6 6
C81A C75A C28A 97.1(17) . 6
C66A C75A C28A 130.3(19) . 6
C25A C75A Tb1 92(6) 6 6
C14A C75A Tb1 54(3) 6 6
C81A C75A Tb1 82.4(15) . 6
C80A C75A Tb1 95.4(17) . 6
C66A C75A Tb1 54.7(17) . 6
C28A C75A Tb1 100.1(18) 6 6
C35A C76A C36A 103(4) 6 6
C35A C76A C51A 123(4) 6 .
C36A C76A C51A 134(4) 6 .
C35A C76A C68A 121(4) 6 .
C51A C76A C68A 111(4) . .
C35A C76A C34A 84(4) 6 6
C36A C76A C34A 171(4) 6 6
C68A C76A C34A 145(4) . 6
C36A C76A C37A 103(2) 6 .
C51A C76A C37A 120(2) . .
C68A C76A C37A 117(2) . .
C34A C76A C37A 83(2) 6 .
C35A C76A C21A 152(5) 6 6
C36A C76A C21A 52.5(19) 6 6
C51A C76A C21A 82(3) . 6
C34A C76A C21A 119(3) 6 6
C37A C76A C21A 145(2) . 6
C35A C76A C30A 122(4) 6 6
C36A C76A C30A 133(3) 6 6
C68A C76A C30A 108(3) . 6
C37A C76A C30A 118.5(16) . 6
C21A C76A C30A 80.4(17) 6 6
C79A C77A C32A 125(5) . .
C44A C77A C32A 151(3) 6 .
C79A C77A C63A 123(4) . .
C44A C77A C63A 85(3) 6 .
C32A C77A C63A 101(4) . .
C44A C77A C45A 80(3) 6 .
C32A C77A C45A 84(3) . .
C63A C77A C45A 154(3) . .
C79A C77A C33A 96(3) . 6
C44A C77A C33A 58(2) 6 6
C32A C77A C33A 124(4) . 6
C45A C77A C33A 133(3) . 6
C79A C77A C43A 93(4) . .
C44A C77A C43A 128(3) 6 .
C63A C77A C43A 132(3) . .
C45A C77A C43A 51(2) . .
C33A C77A C43A 148(3) 6 .
C79A C77A C42A 150(3) . 6
C44A C77A C42A 142(3) 6 6
C63A C77A C42A 67(2) . 6
C45A C77A C42A 116(3) . 6
C33A C77A C42A 92(3) 6 6
C43A C77A C42A 67(2) . 6
C79A C77A C41A 145(4) . 6
C44A C77A C41A 109(3) 6 6
C32A C77A C41A 75(3) . 6
C45A C77A C41A 149(3) . 6
C33A C77A C41A 53(2) 6 6
C43A C77A C41A 107(3) . 6
C29A C78A C72A 71(8) 6 .
C29A C78A C11A 148(10) 6 .
C72A C78A C11A 123(2) . .
C29A C78A C49A 49(8) 6 .
C72A C78A C49A 118.2(19) . .
C11A C78A C49A 104.7(16) . .
C29A C78A C12A 72(8) 6 6
C11A C78A C12A 126(2) . 6
C49A C78A C12A 121(2) . 6
C72A C78A C13A 106(2) . 6
C11A C78A C13A 115(2) . 6
C12A C78A C13A 108(2) 6 6
C44A C79A C45A 157(5) 6 .
C44A C79A C77A 79(4) 6 .
C45A C79A C77A 86(3) . .
C44A C79A C60A 63(3) 6 .
C45A C79A C60A 125(2) . .
C77A C79A C60A 142(4) . .
C44A C79A C79A 148(2) 6 6
C77A C79A C79A 117(3) . 6
C60A C79A C79A 92.5(14) . 6
C45A C79A C31A 137(3) . 6
C77A C79A C31A 124(3) . 6
C79A C79A C31A 106.2(14) 6 6
C28A C80A C12A 103(6) 6 6
C28A C80A C72A 106(5) 6 .
C28A C80A C75A 129(5) 6 .
C12A C80A C75A 128(2) 6 .
C72A C80A C75A 123.0(17) . .
C28A C80A C25A 106(5) 6 6
C12A C80A C25A 149(3) 6 6
C72A C80A C25A 142(3) . 6
C12A C80A C55A 123(2) 6 .
C72A C80A C55A 122.8(18) . .
C75A C80A C55A 105.4(15) . .
C25A C80A C55A 80.1(18) 6 .
C12A C80A C31A 98(2) 6 6
C72A C80A C31A 97.1(17) . 6
C75A C80A C31A 126.5(19) . 6
C25A C80A C31A 102(2) 6 6
C24A C81A C25A 130(5) 6 6
C24A C81A C56A 89(3) 6 .
C25A C81A C56A 138(3) 6 .
C24A C81A C75A 150(3) 6 .
C56A C81A C75A 119.7(15) . .
C25A C81A C82A 90(3) 6 .
C56A C81A C82A 126.9(16) . .
C75A C81A C82A 109.6(16) . .
C24A C81A C23A 57(3) 6 6
C25A C81A C23A 164(4) 6 6
C75A C81A C23A 149.9(18) . 6
C82A C81A C23A 96.5(16) . 6
C24A C81A C14A 168(4) 6 6
C25A C81A C14A 54(3) 6 6
C56A C81A C14A 85.2(15) . 6
C82A C81A C14A 141.1(19) . 6
C23A C81A C14A 115.8(18) 6 6
C24A C82A C33A 90(3) 6 6
C24A C82A C55A 141(3) 6 .
C33A C82A C55A 114(3) 6 .
C33A C82A C81A 119(3) 6 .
C55A C82A C81A 108.1(17) . .
C24A C82A C25A 67(2) 6 6
C33A C82A C25A 143(3) 6 6
C55A C82A C25A 76.0(16) . 6
C24A C82A C44A 142(3) 6 6
C33A C82A C44A 58(2) 6 6
C55A C82A C44A 57.2(18) . 6
C81A C82A C44A 146(2) . 6
C25A C82A C44A 126(2) 6 6
C24A C82A C63A 80(2) 6 .
C55A C82A C63A 125(2) . .
C81A C82A C63A 111.0(15) . .
C25A C82A C63A 139(2) 6 .
C44A C82A C63A 68.8(19) 6 .
N3P Ni1P N2P 177.3(4) . .
N3P Ni1P N1P 89.96(19) . .
N2P Ni1P N1P 89.97(19) . .
N3P Ni1P N1P 89.96(19) . 6
N2P Ni1P N1P 89.97(19) . 6
N1P Ni1P N1P 177.2(4) . 6
C04P N1P C09P 106.0(7) . .
C04P N1P Ni1P 126.9(6) . .
C09P N1P Ni1P 127.0(5) . .
C07P N2P C07P 105.5(9) 6 .
C07P N2P Ni1P 127.2(5) 6 .
C07P N2P Ni1P 127.2(5) . .
C01P N3P C01P 104.0(9) . 6
C01P N3P Ni1P 127.9(5) . .
C01P N3P Ni1P 127.9(5) 6 .
N3P C01P C03P 125.5(7) . .
N3P C01P C02P 112.0(8) . .
C03P C01P C02P 122.5(8) . .
C02P C02P C01P 106.0(5) 6 .
C02P C02P C17P 128.9(5) 6 .
C01P C02P C17P 125.0(8) . .
C04P C03P C01P 122.6(8) . .
C04P C03P H03P 118.7 . .
C01P C03P H03P 118.7 . .
N1P C04P C03P 127.1(8) . .
N1P C04P C10P 110.8(7) . .
C03P C04P C10P 122.2(8) . .
C10P C05P C09P 105.9(7) . .
C10P C05P C13P 128.5(8) . .
C09P C05P C13P 125.5(7) . .
C06P C06P C07P 106.8(5) 6 .
C06P C06P C15P 129.3(5) 6 .
C07P C06P C15P 123.7(8) . .
C08P C07P N2P 126.2(7) . .
C08P C07P C06P 123.3(8) . .
N2P C07P C06P 110.5(7) . .
C07P C08P C09P 123.5(8) . 6
C07P C08P H08P 118.3 . .
C09P C08P H08P 118.3 6 .
N1P C09P C08P 126.1(7) . 6
N1P C09P C05P 111.5(7) . .
C08P C09P C05P 122.4(7) 6 .
C05P C10P C04P 105.8(7) . .
C05P C10P C11P 130.3(8) . .
C04P C10P C11P 123.8(7) . .
C10P C11P C12P 114.6(8) . .
C10P C11P H11A 108.6 . .
C12P C11P H11A 108.6 . .
C10P C11P H11B 108.6 . .
C12P C11P H11B 108.6 . .
H11A C11P H11B 107.6 . .
C11P C12P H12A 109.5 . .
C11P C12P H12B 109.5 . .
H12A C12P H12B 109.5 . .
C11P C12P H12C 109.5 . .
H12A C12P H12C 109.5 . .
H12B C12P H12C 109.5 . .
C05P C13P C14P 113.8(7) . .
C05P C13P H13A 108.8 . .
C14P C13P H13A 108.8 . .
C05P C13P H13B 108.8 . .
C14P C13P H13B 108.8 . .
H13A C13P H13B 107.7 . .
C13P C14P H14A 109.5 . .
C13P C14P H14B 109.5 . .
H14A C14P H14B 109.5 . .
C13P C14P H14C 109.5 . .
H14A C14P H14C 109.5 . .
H14B C14P H14C 109.5 . .
C06P C15P C16P 111.6(7) . .
C06P C15P H15A 109.3 . .
C16P C15P H15A 109.3 . .
C06P C15P H15B 109.3 . .
C16P C15P H15B 109.3 . .
H15A C15P H15B 108.0 . .
C15P C16P H16A 109.5 . .
C15P C16P H16B 109.5 . .
H16A C16P H16B 109.5 . .
C15P C16P H16C 109.5 . .
H16A C16P H16C 109.5 . .
H16B C16P H16C 109.5 . .
C02P C17P C18P 112.9(7) . .
C02P C17P H17A 109.0 . .
C18P C17P H17A 109.0 . .
C02P C17P H17B 109.0 . .
C18P C17P H17B 109.0 . .
H17A C17P H17B 107.8 . .
C17P C18P H18A 109.5 . .
C17P C18P H18B 109.5 . .
H18A C18P H18B 109.5 . .
C17P C18P H18C 109.5 . .
H18A C18P H18C 109.5 . .
H18B C18P H18C 109.5 . .
C02S C01S C06S 121.4(16) . .
C02S C01S H01S 119.3 . .
C06S C01S H01S 119.3 . .
C01S C02S C03S 121.2(16) . .
C01S C02S H02S 119.4 . .
C03S C02S H02S 119.4 . .
C02S C03S C04S 118.2(15) . .
C02S C03S H03S 120.9 . .
C04S C03S H03S 120.9 . .
C05S C04S C03S 120.5(13) . .
C05S C04S H04S 119.8 . .
C03S C04S H04S 119.8 . .
C06S C05S C04S 120.4(15) . .
C06S C05S H05S 119.8 . .
C04S C05S H05S 119.8 . .
C05S C06S C01S 118.4(17) . .
C05S C06S H06S 120.8 . .
C01S C06S H06S 120.8 . .
C08S C07S C12S 120.0 . .
C08S C07S H07S 120.0 . .
C12S C07S H07S 120.0 . .
C07S C08S C09S 120.0 . .
C07S C08S H08S 120.0 . .
C09S C08S H08S 120.0 . .
C08S C09S C10S 120.0 . .
C08S C09S H09S 120.0 . .
C10S C09S H09S 120.0 . .
C11S C10S C09S 120.0 . .
C11S C10S H10S 120.0 . .
C09S C10S H10S 120.0 . .
C10S C11S C12S 120.0 . .
C10S C11S H11S 120.0 . .
C12S C11S H11S 120.0 . .
C11S C12S C07S 120.0 . .
C11S C12S H12S 120.0 . .
C07S C12S H12S 120.0 . .

loop_
_geom_bond_atom_site_label_1
_geom_bond_atom_site_label_2
_geom_bond_distance
_geom_bond_site_symmetry_2
Tb1 C83 1.98(4) .
Tb1 C58A 2.32(3) 6
Tb1 C57A 2.35(4) 6
Tb1 C06A 2.36(3) .
Tb1 N1 2.37(3) .
Tb1 C07A 2.38(3) .
Tb1 C52A 2.40(3) 6
Tb1 C05A 2.41(3) .
Tb1 C15A 2.44(4) .
Tb1 C66A 2.45(4) 6
Tb1 C13A 2.51(3) .
Tb1 C14A 2.52(3) .
N1 C83 1.05(4) .
N1 Tb1 2.37(3) 6
C83 Tb1 1.97(4) 6
Tb2 Tb2 2.33(3) 6
Tb3 Tb3 3.69(2) 6
Tb4 Tb4 3.46(5) 6
Tb5 Tb5 3.68(7) 6
Tb6 Tb6 3.04(4) 6
Tb7 Tb7 1.69(12) 6
C01A C62A 0.88(3) 6
C01A C74A 0.99(3) 6
C01A C02A 1.37(3) .
C01A C06A 1.46(3) .
C01A C52A 1.47(3) 6
C01A C09A 1.47(2) .
C02A C48A 1.10(4) 6
C02A C27A 1.34(2) .
C02A C03A 1.48(3) .
C03A C73A 0.69(3) 6
C03A C48A 0.81(3) 6
C03A C19A 1.35(3) .
C03A C04A 1.40(3) .
C04A C59A 0.79(4) 6
C04A C47A 0.96(3) 6
C04A C17A 1.40(3) .
C04A C48A 1.41(4) 6
C04A C05A 1.50(3) .
C04A C67A 1.62(4) 6
C05A C47A 0.93(3) 6
C05A C57A 0.94(3) 6
C05A C06A 1.32(3) .
C05A C58A 1.32(3) 6
C05A C59A 1.37(3) 6
C05A C69A 1.55(3) 6
C05A C15A 1.59(3) .
C06A C57A 0.51(4) 6
C06A C52A 1.04(3) 6
C06A C47A 1.49(3) 6
C06A C07A 1.54(3) .
C07A C61A 0.85(3) 6
C07A C52A 1.01(3) 6
C07A C49A 1.39(4) 6
C07A C13A 1.42(3) .
C07A C08A 1.43(3) .
C07A C57A 1.63(4) 6
C08A C61A 0.90(3) 6
C08A C52A 1.29(3) 6
C08A C10A 1.33(2) .
C08A C09A 1.43(3) .
C08A C08A 1.67(4) 6
C09A C62A 0.62(3) 6
C09A C09A 0.86(4) 6
C09A C62A 1.33(3) .
C09A C52A 1.59(3) 6
C10A C11A 1.31(2) .
C10A C08A 1.33(2) 6
C10A C61A 1.52(3) 6
C10A C61A 1.52(3) .
C11A C78A 1.44(3) 6
C11A C78A 1.44(3) .
C11A C29A 1.67(3) 6
C11A C29A 1.67(3) .
C12A C72A 0.21(7) 6
C12A C80A 1.36(3) 6
C12A C29A 1.43(4) .
C12A C78A 1.49(4) 6
C12A C50A 1.52(3) .
C12A C28A 1.54(3) .
C13A C49A 0.46(4) 6
C13A C66A 0.97(4) 6
C13A C29A 1.59(4) .
C13A C14A 1.62(4) .
C13A C61A 1.65(4) 6
C14A C66A 0.70(4) 6
C14A C75A 1.02(4) 6
C14A C58A 1.37(4) 6
C14A C15A 1.39(4) .
C14A C25A 1.46(4) .
C15A C69A 0.71(3) 6
C15A C58A 0.98(3) 6
C15A C56A 1.44(4) 6
C15A C16A 1.51(3) .
C16A C56A 0.75(4) 6
C16A C69A 1.00(3) 6
C16A C23A 1.18(4) .
C16A C53A 1.36(3) 6
C16A C17A 1.51(3) .
C16A C59A 1.67(4) 6
C17A C67A 0.60(4) 6
C17A C59A 1.02(3) 6
C17A C64A 1.27(4) 6
C17A C18A 1.30(4) .
C18A C67A 0.77(4) 6
C18A C64A 0.82(4) 6
C18A C21A 1.26(4) .
C18A C71A 1.30(4) 6
C18A C51A 1.69(4) 6
C18A C30A 1.69(3) .
C19A C73A 0.67(4) 6
C19A C71A 1.10(4) 6
C19A C21A 1.39(3) .
C19A C54A 1.43(3) 6
C20A C54A 1.12(3) 6
C20A C54A 1.12(3) .
C20A C26A 1.34(2) .
C21A C71A 0.49(4) 6
C21A C68A 1.04(4) 6
C21A C36A 1.48(3) .
C21A C67A 1.67(4) 6
C22A C40A 0.78(4) 6
C22A C53A 1.00(3) 6
C22A C30A 1.14(3) .
C22A C65A 1.49(4) 6
C22A C41A 1.50(3) .
C22A C23A 1.51(3) .
C22A C64A 1.68(4) 6
C23A C53A 0.79(3) 6
C23A C56A 0.90(3) 6
C23A C24A 1.47(3) .
C24A C81A 0.82(3) 6
C24A C82A 0.96(4) 6
C24A C33A 1.44(3) .
C24A C25A 1.58(4) .
C24A C56A 1.62(4) 6
C25A C75A 0.63(4) 6
C25A C81A 0.92(3) 6
C25A C80A 1.45(4) 6
C25A C28A 1.66(4) .
C25A C82A 1.69(4) 6
C26A C36A 1.39(3) .
C26A C36A 1.39(3) 6
C26A C68A 1.52(4) 6
C26A C68A 1.52(4) .
C27A C02A 1.34(2) 6
C27A C74A 1.42(2) .
C27A C74A 1.42(2) 6
C27A C54A 1.46(2) .
C27A C54A 1.46(2) 6
C28A C80A 0.50(4) 6
C28A C55A 1.12(3) 6
C28A C31A 1.51(3) .
C28A C72A 1.57(3) 6
C29A C78A 0.26(5) 6
C29A C49A 1.33(3) 6
C29A C72A 1.34(3) 6
C30A C51A 0.88(4) 6
C30A C64A 1.21(4) 6
C30A C65A 1.29(4) 6
C30A C34A 1.29(4) .
C30A C53A 1.67(4) 6
C31A C60A 0.60(4) 6
C31A C55A 0.86(4) 6
C31A C44A 1.38(4) .
C31A C46A 1.56(3) .
C32A C43A 0.95(4) .
C32A C42A 0.97(5) 6
C32A C77A 1.41(5) .
C32A C70A 1.50(4) .
C32A C32A 1.65(7) 6
C33A C63A 0.75(4) 6
C33A C82A 1.07(4) 6
C33A C44A 1.48(4) .
C33A C41A 1.50(3) .
C33A C77A 1.64(6) 6
C34A C51A 0.82(4) 6
C34A C65A 1.09(3) 6
C34A C76A 1.30(3) 6
C34A C39A 1.31(3) .
C34A C35A 1.36(3) .
C34A C70A 1.69(3) 6
C35A C76A 0.56(4) 6
C35A C37A 1.14(3) .
C35A C36A 1.34(4) .
C35A C51A 1.52(4) 6
C35A C68A 1.53(4) 6
C36A C68A 0.53(4) 6
C36A C76A 1.10(4) 6
C37A C35A 1.14(3) 6
C37A C38A 1.24(2) .
C37A C76A 1.68(3) .
C37A C76A 1.68(3) 6
C38A C39A 1.28(3) .
C38A C39A 1.28(3) 6
C38A C70A 1.45(3) 6
C38A C70A 1.45(3) .
C39A C70A 0.43(4) 6
C39A C65A 1.16(4) 6
C39A C42A 1.34(4) .
C40A C41A 0.78(4) 6
C40A C22A 0.78(4) 6
C40A C63A 1.15(4) .
C40A C65A 1.53(3) .
C40A C53A 1.56(3) .
C41A C63A 0.78(4) 6
C41A C40A 0.78(4) 6
C41A C42A 1.20(4) .
C41A C65A 1.57(4) 6
C42A C32A 0.97(5) 6
C42A C70A 1.01(4) 6
C42A C65A 1.41(4) 6
C43A C32A 0.95(4) 6
C43A C45A 1.44(4) .
C44A C79A 0.89(5) 6
C44A C60A 1.40(4) 6
C44A C77A 1.41(5) 6
C44A C55A 1.53(4) 6
C45A C79A 1.08(3) .
C45A C79A 1.08(4) 6
C45A C77A 1.61(5) 6
C45A C77A 1.61(5) .
C46A C60A 1.26(3) 6
C46A C60A 1.26(3) .
C46A C50A 1.52(3) .
C46A C31A 1.56(3) 6
C47A C05A 0.93(3) 6
C47A C04A 0.96(3) 6
C47A C48A 1.20(4) .
C47A C59A 1.36(3) .
C47A C57A 1.41(3) .
C47A C06A 1.49(3) 6
C47A Tb1 2.67(3) 6
C48A C03A 0.81(3) 6
C48A C02A 1.10(4) 6
C48A C04A 1.41(4) 6
C48A C73A 1.47(3) .
C48A C74A 1.49(3) .
C49A C13A 0.46(4) 6
C49A C29A 1.33(3) 6
C49A C61A 1.38(3) .
C49A C07A 1.39(4) 6
C49A C66A 1.43(4) .
C49A C78A 1.49(3) .
C49A Tb1 2.67(4) 6
C50A C12A 1.52(3) 6
C50A C72A 1.52(3) .
C50A C72A 1.52(3) 6
C51A C34A 0.82(4) 6
C51A C30A 0.88(4) 6
C51A C76A 1.15(4) .
C51A C35A 1.52(4) 6
C51A C65A 1.54(3) .
C51A C64A 1.63(3) .
C51A C18A 1.69(4) 6
C52A C07A 1.01(3) 6
C52A C06A 1.04(3) 6
C52A C08A 1.29(3) 6
C52A C61A 1.40(4) .
C52A C57A 1.43(4) .
C52A C62A 1.44(3) .
C52A C01A 1.47(3) 6
C52A C09A 1.59(3) 6
C52A Tb1 2.40(3) 6
C53A C23A 0.79(3) 6
C53A C22A 1.00(3) 6
C53A C16A 1.36(3) 6
C53A C64A 1.40(3) .
C53A C56A 1.49(3) .
C53A C30A 1.67(4) 6
C54A C54A 1.11(4) 6
C54A C19A 1.43(3) 6
C54A C73A 1.47(3) .
C55A C31A 0.86(4) 6
C55A C28A 1.12(3) 6
C55A C82A 1.40(3) .
C55A C60A 1.42(4) .
C55A C80A 1.53(3) .
C55A C44A 1.53(4) 6
C56A C16A 0.75(4) 6
C56A C23A 0.90(3) 6
C56A C69A 1.28(3) .
C56A C81A 1.41(3) .
C56A C15A 1.44(4) 6
C56A C24A 1.62(4) 6
C56A Tb1 2.96(3) 6
C57A C06A 0.51(4) 6
C57A C05A 0.94(3) 6
C57A C58A 1.34(3) .
C57A C07A 1.63(4) 6
C57A Tb1 2.35(4) 6
C58A C15A 0.98(3) 6
C58A C66A 1.27(4) .
C58A C05A 1.32(3) 6
C58A C14A 1.37(4) 6
C58A C69A 1.53(3) .
C58A Tb1 2.32(3) 6
C59A C04A 0.79(4) 6
C59A C17A 1.02(3) 6
C59A C69A 1.36(3) .
C59A C05A 1.37(3) 6
C59A C67A 1.50(4) .
C59A C16A 1.67(4) 6
C59A Tb1 2.87(3) 6
C60A C31A 0.60(4) 6
C60A C44A 1.40(4) 6
C60A C79A 1.55(4) .
C61A C07A 0.85(3) 6
C61A C08A 0.90(3) 6
C61A C13A 1.65(4) 6
C61A Tb1 2.64(3) 6
C62A C09A 0.62(3) 6
C62A C01A 0.88(3) 6
C62A C74A 1.37(3) .
C62A C62A 1.61(4) 6
C62A Tb1 2.78(3) 6
C63A C33A 0.75(4) 6
C63A C41A 0.78(4) 6
C63A C77A 1.53(5) .
C64A C18A 0.82(4) 6
C64A C67A 1.09(4) .
C64A C30A 1.21(4) 6
C64A C17A 1.27(4) 6
C64A C22A 1.68(4) 6
C65A C34A 1.09(3) 6
C65A C39A 1.16(4) 6
C65A C70A 1.28(4) .
C65A C30A 1.29(4) 6
C65A C42A 1.41(4) 6
C65A C22A 1.49(4) 6
C65A C41A 1.57(4) 6
C66A C14A 0.70(4) 6
C66A C13A 0.97(4) 6
C66A C75A 1.48(4) .
C66A Tb1 2.45(4) 6
C67A C17A 0.60(4) 6
C67A C18A 0.77(4) 6
C67A C71A 1.48(4) .
C67A C04A 1.62(4) 6
C67A C21A 1.67(4) 6
C68A C36A 0.53(4) 6
C68A C21A 1.04(4) 6
C68A C76A 1.16(4) .
C68A C71A 1.48(4) .
C68A C35A 1.53(4) 6
C69A C15A 0.71(3) 6
C69A C16A 1.00(3) 6
C69A C05A 1.55(3) 6
C69A Tb1 2.71(3) 6
C70A C39A 0.43(4) 6
C70A C42A 1.01(4) 6
C71A C21A 0.49(4) 6
C71A C19A 1.10(4) 6
C71A C18A 1.30(4) 6
C71A C73A 1.41(4) .
C72A C12A 0.21(7) 6
C72A C29A 1.34(3) 6
C72A C80A 1.36(3) .
C72A C78A 1.40(4) .
C72A C28A 1.57(3) 6
C73A C19A 0.67(4) 6
C73A C03A 0.69(3) 6
C74A C02A 0.57(3) 6
C74A C01A 0.99(3) 6
C75A C25A 0.63(4) 6
C75A C14A 1.02(4) 6
C75A C81A 1.41(3) .
C75A C80A 1.43(3) .
C75A Tb1 2.99(3) 6
C76A C35A 0.56(4) 6
C76A C36A 1.10(4) 6
C76A C34A 1.30(3) 6
C77A C79A 1.26(5) .
C77A C44A 1.41(5) 6
C77A C33A 1.63(6) 6
C78A C29A 0.26(4) 6
C78A C12A 1.49(3) 6
C79A C44A 0.89(5) 6
C80A C28A 0.50(4) 6
C80A C12A 1.36(3) 6
C80A C25A 1.45(4) 6
C81A C24A 0.82(3) 6
C81A C25A 0.92(3) 6
C81A C82A 1.42(3) .
C82A C24A 0.96(4) 6
C82A C33A 1.07(4) 6
C82A C25A 1.69(4) 6
Ni1P N3P 1.960(9) .
Ni1P N2P 1.966(9) .
Ni1P N1P 1.975(7) .
Ni1P N1P 1.975(7) 6
N1P C04P 1.359(10) .
N1P C09P 1.366(10) .
N2P C07P 1.370(10) 6
N2P C07P 1.370(10) .
N3P C01P 1.366(10) .
N3P C01P 1.366(10) 6
C01P C03P 1.393(12) .
C01P C02P 1.441(11) .
C02P C02P 1.361(17) 6
C02P C17P 1.502(12) .
C03P C04P 1.368(11) .
C03P H03P 0.9500 .
C04P C10P 1.473(11) .
C05P C10P 1.377(12) .
C05P C09P 1.452(12) .
C05P C13P 1.482(11) .
C06P C06P 1.341(17) 6
C06P C07P 1.455(11) .
C06P C15P 1.503(12) .
C07P C08P 1.365(11) .
C08P C09P 1.373(11) 6
C08P H08P 0.9500 .
C09P C08P 1.373(11) 6
C10P C11P 1.491(12) .
C11P C12P 1.509(14) .
C11P H11A 0.9900 .
C11P H11B 0.9900 .
C12P H12A 0.9800 .
C12P H12B 0.9800 .
C12P H12C 0.9800 .
C13P C14P 1.558(13) .
C13P H13A 0.9900 .
C13P H13B 0.9900 .
C14P H14A 0.9800 .
C14P H14B 0.9800 .
C14P H14C 0.9800 .
C15P C16P 1.547(13) .
C15P H15A 0.9900 .
C15P H15B 0.9900 .
C16P H16A 0.9800 .
C16P H16B 0.9800 .
C16P H16C 0.9800 .
C17P C18P 1.514(13) .
C17P H17A 0.9900 .
C17P H17B 0.9900 .
C18P H18A 0.9800 .
C18P H18B 0.9800 .
C18P H18C 0.9800 .
C01S C02S 1.31(3) .
C01S C06S 1.39(3) .
C01S H01S 0.9500 .
C02S C03S 1.37(2) .
C02S H02S 0.9500 .
C03S C04S 1.374(19) .
C03S H03S 0.9500 .
C04S C05S 1.37(2) .
C04S H04S 0.9500 .
C05S C06S 1.35(2) .
C05S H05S 0.9500 .
C06S H06S 0.9500 .
C07S C08S 1.3900 .
C07S C12S 1.3900 .
C07S H07S 0.9500 .
C08S C09S 1.3900 .
C08S H08S 0.9500 .
C09S C10S 1.3900 .
C09S H09S 0.9500 .
C10S C11S 1.3900 .
C10S H10S 0.9500 .
C11S C12S 1.3900 .
C11S H11S 0.9500 .
C12S H12S 0.9500 .
